data_7051772
loop_
_publ_author_name
'Wei, Qiao-Hua'
'Argent, Stephen P.'
'Adams, Harry'
'Ward, Michael D.'

_publ_section_title
;
 Post-coordination functionalisation of pyrazolyl-based ligands as a
 route to polynuclear complexes based on an inert RuIIN6 core
;
_journal_issue 1
_journal_name_full 'New Journal of Chemistry'
_journal_page_first 73
_journal_paper_doi 10.1039/b708572a
_journal_volume 32
_journal_year 2008
_chemical_formula_sum 'C120 H107 B4 Cu4 F52 N26 O6.5 Ru Sb6'
_chemical_formula_weight 4134.29
_chemical_name_systematic
;
?
;
_space_group_IT_number 14
_symmetry_cell_setting monoclinic
_symmetry_space_group_name_Hall '-P 2ybc'
_symmetry_space_group_name_H-M 'P 1 21/c 1'
_atom_sites_solution_hydrogens geom
_atom_sites_solution_primary direct
_atom_sites_solution_secondary difmap
_audit_creation_method SHELXL-97
_cell_angle_alpha 90.00
_cell_angle_beta 96.158(3)
_cell_angle_gamma 90.00
_cell_formula_units_Z 4
_cell_length_a 16.1145(8)
_cell_length_b 43.921(2)
_cell_length_c 24.9915(12)
_cell_measurement_temperature 150(2)
_cell_volume 17586.0(15)
_computing_structure_refinement 'SHELXL-97 (Sheldrick, 1997)'
_computing_structure_solution 'SHELXS-97 (Sheldrick, 1990)'
_diffrn_ambient_temperature 150(2)
_diffrn_measured_fraction_theta_full 0.745
_diffrn_measured_fraction_theta_max 0.745
_diffrn_measurement_device_type 'Bruker APEX-2 CCD area detector'
_diffrn_measurement_method 'phi and omega scans'
_diffrn_radiation_monochromator graphite
_diffrn_radiation_source 'fine-focus sealed tube'
_diffrn_radiation_type MoK\a
_diffrn_radiation_wavelength 0.71073
_diffrn_reflns_av_R_equivalents 0.0517
_diffrn_reflns_av_sigmaI/netI 0.1161
_diffrn_reflns_limit_h_max 13
_diffrn_reflns_limit_h_min -18
_diffrn_reflns_limit_k_max 49
_diffrn_reflns_limit_k_min -31
_diffrn_reflns_limit_l_max 28
_diffrn_reflns_limit_l_min -24
_diffrn_reflns_number 127534
_diffrn_reflns_theta_full 24.99
_diffrn_reflns_theta_max 24.99
_diffrn_reflns_theta_min 0.93
_exptl_absorpt_coefficient_mu 1.568
_exptl_absorpt_correction_T_max 0.7655
_exptl_absorpt_correction_T_min 0.7342
_exptl_absorpt_correction_type multi-scan
_exptl_absorpt_process_details sadabs
_exptl_crystal_colour brown
_exptl_crystal_density_diffrn 1.561
_exptl_crystal_density_method 'not measured'
_exptl_crystal_description block
_exptl_crystal_F_000 8060
_exptl_crystal_size_max 0.21
_exptl_crystal_size_mid 0.21
_exptl_crystal_size_min 0.18
_refine_diff_density_max 3.978
_refine_diff_density_min -2.048
_refine_diff_density_rms 0.227
_refine_ls_extinction_method none
_refine_ls_goodness_of_fit_ref 1.249
_refine_ls_hydrogen_treatment constr
_refine_ls_matrix_type full
_refine_ls_number_parameters 1904
_refine_ls_number_reflns 23020
_refine_ls_number_restraints 311
_refine_ls_restrained_S_all 1.605
_refine_ls_R_factor_all 0.2086
_refine_ls_R_factor_gt 0.1281
_refine_ls_shift/su_max 0.015
_refine_ls_shift/su_mean 0.001
_refine_ls_structure_factor_coef Fsqd
_refine_ls_weighting_details 'calc w=1/[\s^2^(Fo^2^)+(0.2000P)^2^+0.0000P] where P=(Fo^2^+2Fc^2^)/3'
_refine_ls_weighting_scheme calc
_refine_ls_wR_factor_gt 0.3540
_refine_ls_wR_factor_ref 0.3847
_reflns_number_gt 10637
_reflns_number_total 23020
_reflns_threshold_expression >2sigma(I)
_cod_data_source_file b708572a.txt
_cod_data_source_block RuCu4
_cod_original_cell_volume 17586.1(15)
_cod_original_sg_symbol_H-M P2(1)/c
_cod_original_formula_sum 'C120 H107 B4 Cu4 F52 N26 O6.50 Ru Sb6'
_cod_database_code 7051772

loop_
_symmetry_equiv_pos_as_xyz
'x, y, z'
'-x, y+1/2, -z+1/2'
'-x, -y, -z'
'x, -y-1/2, z-1/2'

loop_
_atom_site_label
_atom_site_type_symbol
_atom_site_fract_x
_atom_site_fract_y
_atom_site_fract_z
_atom_site_U_iso_or_equiv
_atom_site_adp_type
_atom_site_occupancy
_atom_site_symmetry_multiplicity
_atom_site_calc_flag
_atom_site_refinement_flags
_atom_site_disorder_assembly
_atom_site_disorder_group
Ru1 Ru 0.04778(10) 0.32921(3) 0.91869(6) 0.0379(5) Uani 1 1 d . . .
Cu1 Cu -0.2816(2) 0.38398(8) 0.50443(14) 0.0963(12) Uani 1 1 d . . .
Cu2 Cu -0.4756(2) 0.37469(9) 1.17129(14) 0.0988(13) Uani 1 1 d . . .
Cu3 Cu 0.2080(2) 0.09522(6) 1.11636(12) 0.0769(10) Uani 1 1 d . . .
Cu4 Cu 0.64916(15) 0.45369(6) 0.90641(10) 0.0480(7) Uani 1 1 d . . .
C12 C 0.069(2) 0.0925(5) 1.0314(11) 0.077(8) Uani 1 1 d . . .
C13 C 0.0149(15) 0.0813(6) 0.9913(11) 0.069(7) Uani 1 1 d . . .
H13 H -0.0202 0.0947 0.9693 0.083 Uiso 1 1 calc R . .
C14 C 0.011(2) 0.0514(6) 0.9821(13) 0.094(11) Uani 1 1 d . . .
H14 H -0.0289 0.0437 0.9546 0.113 Uiso 1 1 calc R . .
C15 C 0.060(2) 0.0328(9) 1.0101(16) 0.130(15) Uani 1 1 d . . .
H15 H 0.0546 0.0115 1.0034 0.156 Uiso 1 1 calc R . .
C16 C 0.120(2) 0.0430(6) 1.0494(14) 0.101(11) Uani 1 1 d . . .
H16 H 0.1581 0.0289 1.0670 0.121 Uiso 1 1 calc R . .
C22 C 0.1736(15) 0.1578(5) 1.1003(9) 0.050(6) Uani 1 1 d . . .
C23 C 0.1280(15) 0.1825(5) 1.0780(8) 0.050(6) Uani 1 1 d . . .
H23 H 0.1465 0.2026 1.0867 0.060 Uiso 1 1 calc R . .
C24 C 0.0555(17) 0.1782(4) 1.0429(9) 0.054(6) Uani 1 1 d . . .
C25 C 0.0390(15) 0.1489(4) 1.0223(9) 0.063(7) Uani 1 1 d . . .
H25 H -0.0034 0.1457 0.9934 0.076 Uiso 1 1 calc R . .
C26 C 0.085(2) 0.1250(5) 1.0445(11) 0.072(8) Uani 1 1 d . . .
C32 C 0.330(2) 0.1256(5) 1.1920(12) 0.073(8) Uani 1 1 d . . .
H32 H 0.3462 0.1056 1.2032 0.088 Uiso 1 1 calc R . .
C33 C 0.3739(17) 0.1501(9) 1.2159(11) 0.091(9) Uani 1 1 d . . .
H33 H 0.4223 0.1467 1.2404 0.110 Uiso 1 1 calc R . .
C34 C 0.346(2) 0.1803(7) 1.2040(11) 0.085(8) Uani 1 1 d . . .
H34 H 0.3729 0.1975 1.2215 0.101 Uiso 1 1 calc R . .
C35 C 0.2816(16) 0.1829(6) 1.1670(11) 0.062(7) Uani 1 1 d . . .
H35 H 0.2601 0.2026 1.1573 0.074 Uiso 1 1 calc R . .
C36 C 0.2452(15) 0.1576(5) 1.1427(9) 0.049(6) Uani 1 1 d . . .
C41 C 0.0077(13) 0.2050(4) 1.0184(9) 0.043(5) Uani 1 1 d . . .
C42 C -0.0393(13) 0.2028(4) 0.9710(10) 0.054(6) Uani 1 1 d . . .
H42 H -0.0433 0.1840 0.9519 0.064 Uiso 1 1 calc R . .
C43 C -0.0819(14) 0.2283(5) 0.9503(9) 0.058(6) Uani 1 1 d . . .
H43 H -0.1136 0.2273 0.9161 0.070 Uiso 1 1 calc R . .
C44 C -0.0787(13) 0.2565(4) 0.9804(10) 0.049(6) Uani 1 1 d . . .
C45 C -0.0360(14) 0.2578(5) 1.0276(9) 0.047(6) Uani 1 1 d . . .
H45 H -0.0356 0.2761 1.0480 0.056 Uiso 1 1 calc R . .
C46 C 0.0104(13) 0.2319(5) 1.0492(9) 0.051(6) Uani 1 1 d . . .
H46 H 0.0422 0.2328 1.0834 0.061 Uiso 1 1 calc R . .
C47 C -0.1291(11) 0.2821(4) 0.9533(8) 0.039(5) Uani 1 1 d . . .
H47A H -0.1148 0.2844 0.9160 0.047 Uiso 1 1 calc R . .
H47B H -0.1892 0.2771 0.9516 0.047 Uiso 1 1 calc R . .
C53 C -0.0371(13) 0.3499(5) 1.0112(8) 0.042(5) Uani 1 1 d . . .
C54 C -0.0987(15) 0.3475(6) 1.0446(9) 0.058(6) Uani 1 1 d . . .
H54 H -0.1089 0.3606 1.0735 0.069 Uiso 1 1 calc R . .
C55 C -0.1425(16) 0.3221(6) 1.0268(9) 0.068(8) Uani 1 1 d . . .
H55 H -0.1873 0.3135 1.0436 0.082 Uiso 1 1 calc R . .
C62 C 0.1360(14) 0.3839(4) 0.9541(9) 0.044(5) Uani 1 1 d . . .
C63 C 0.1574(15) 0.4098(6) 0.9868(11) 0.070(7) Uani 1 1 d . . .
H63 H 0.2001 0.4236 0.9794 0.084 Uiso 1 1 calc R . .
C64 C 0.113(2) 0.4136(6) 1.0290(13) 0.098(10) Uani 1 1 d . . .
H64 H 0.1295 0.4298 1.0531 0.118 Uiso 1 1 calc R . .
C65 C 0.0434(16) 0.3951(6) 1.0408(9) 0.063(7) Uani 1 1 d . . .
H65 H 0.0102 0.3997 1.0690 0.076 Uiso 1 1 calc R . .
C66 C 0.0293(16) 0.3702(5) 1.0074(9) 0.050(6) Uani 1 1 d . . .
C73 C 0.2557(15) 0.3648(7) 0.8474(10) 0.069(7) Uani 1 1 d . . .
H73 H 0.2976 0.3655 0.8234 0.083 Uiso 1 1 calc R . .
C74 C 0.2443(14) 0.3861(6) 0.8853(10) 0.063(7) Uani 1 1 d . . .
H74 H 0.2743 0.4045 0.8922 0.076 Uiso 1 1 calc R . .
C75 C 0.1770(12) 0.3747(4) 0.9126(9) 0.043(5) Uani 1 1 d . . .
C81 C 0.1862(14) 0.3180(5) 0.8100(9) 0.065(7) Uani 1 1 d . . .
H81A H 0.1672 0.2996 0.8281 0.078 Uiso 1 1 calc R . .
H81B H 0.2384 0.3130 0.7944 0.078 Uiso 1 1 calc R . .
C82 C 0.1163(14) 0.3288(6) 0.7638(9) 0.057(6) Uani 1 1 d . . .
C83 C 0.0920(16) 0.3595(5) 0.7573(11) 0.066(7) Uani 1 1 d . . .
H83 H 0.1164 0.3749 0.7806 0.079 Uiso 1 1 calc R . .
C84 C 0.0297(14) 0.3665(5) 0.7146(10) 0.056(7) Uani 1 1 d . . .
H84 H 0.0123 0.3871 0.7102 0.068 Uiso 1 1 calc R . .
C85 C -0.0066(15) 0.3454(5) 0.6793(10) 0.052(6) Uani 1 1 d . . .
C86 C 0.0204(16) 0.3149(6) 0.6850(10) 0.066(7) Uani 1 1 d . . .
H86 H -0.0017 0.2999 0.6602 0.079 Uiso 1 1 calc R . .
C87 C 0.0795(15) 0.3072(5) 0.7271(12) 0.065(7) Uani 1 1 d . . .
H87 H 0.0959 0.2865 0.7314 0.078 Uiso 1 1 calc R . .
C92 C -0.176(3) 0.4243(6) 0.5642(15) 0.101(11) Uani 1 1 d . . .
C93 C -0.137(2) 0.4503(6) 0.5926(11) 0.088(9) Uani 1 1 d . . .
H93 H -0.0965 0.4486 0.6229 0.106 Uiso 1 1 calc R . .
C94 C -0.166(2) 0.4778(7) 0.5708(13) 0.105(10) Uani 1 1 d . . .
H94 H -0.1404 0.4962 0.5844 0.126 Uiso 1 1 calc R . .
C95 C -0.231(3) 0.4791(10) 0.5289(14) 0.116(12) Uani 1 1 d . . .
H95 H -0.2494 0.4980 0.5133 0.140 Uiso 1 1 calc R . .
C96 C -0.271(3) 0.4507(10) 0.5102(13) 0.115(12) Uani 1 1 d . . .
H96 H -0.3212 0.4510 0.4863 0.138 Uiso 1 1 calc R . .
C102 C -0.150(2) 0.3919(6) 0.5838(14) 0.087(10) Uani 1 1 d . . .
C103 C -0.0817(19) 0.3853(6) 0.6241(10) 0.072(7) Uani 1 1 d . . .
H103 H -0.0478 0.4011 0.6407 0.086 Uiso 1 1 calc R . .
C104 C -0.0671(16) 0.3540(6) 0.6383(10) 0.056(6) Uani 1 1 d . . .
C105 C -0.1204(17) 0.3343(6) 0.6119(10) 0.066(7) Uani 1 1 d . . .
H105 H -0.1144 0.3133 0.6211 0.079 Uiso 1 1 calc R . .
C106 C -0.1847(17) 0.3424(6) 0.5716(10) 0.063(7) Uani 1 1 d . . .
C112 C -0.248(2) 0.3231(9) 0.5366(15) 0.114(13) Uani 1 1 d . . .
C113 C -0.2442(18) 0.2892(6) 0.5428(12) 0.092(10) Uani 1 1 d . . .
H113 H -0.2049 0.2782 0.5665 0.110 Uiso 1 1 calc R . .
C114 C -0.309(3) 0.2762(7) 0.5075(16) 0.123(13) Uani 1 1 d . . .
H114 H -0.3164 0.2548 0.5094 0.148 Uiso 1 1 calc R . .
C115 C -0.365(2) 0.2923(11) 0.4693(13) 0.125(14) Uani 1 1 d . . .
H115 H -0.4051 0.2822 0.4447 0.150 Uiso 1 1 calc R . .
C116 C -0.357(2) 0.3240(8) 0.4706(12) 0.088(9) Uani 1 1 d . . .
H116 H -0.3947 0.3353 0.4463 0.105 Uiso 1 1 calc R . .
C122 C -0.4450(17) 0.3327(9) 1.0879(13) 0.088(9) Uani 1 1 d . . .
C123 C -0.4500(17) 0.3065(9) 1.0568(14) 0.095(10) Uani 1 1 d . . .
H123 H -0.4168 0.3048 1.0278 0.114 Uiso 1 1 calc R . .
C124 C -0.501(2) 0.2839(8) 1.0670(13) 0.097(10) Uani 1 1 d . . .
H124 H -0.5000 0.2655 1.0470 0.117 Uiso 1 1 calc R . .
C125 C -0.551(2) 0.2867(9) 1.1044(17) 0.106(12) Uani 1 1 d . . .
H125 H -0.5891 0.2706 1.1096 0.127 Uiso 1 1 calc R . .
C126 C -0.552(2) 0.3102(10) 1.1338(16) 0.116(12) Uani 1 1 d . . .
H126 H -0.5893 0.3109 1.1606 0.139 Uiso 1 1 calc R . .
C132 C -0.3619(15) 0.4069(6) 1.1151(9) 0.053(6) Uani 1 1 d . . .
C133 C -0.3071(12) 0.4118(5) 1.0774(8) 0.051(6) Uani 1 1 d . . .
H133 H -0.2757 0.4301 1.0781 0.062 Uiso 1 1 calc R . .
C134 C -0.2977(12) 0.3899(5) 1.0383(8) 0.039(5) Uani 1 1 d . . .
C135 C -0.3408(12) 0.3626(5) 1.0420(8) 0.046(5) Uani 1 1 d . . .
H135 H -0.3353 0.3464 1.0175 0.056 Uiso 1 1 calc R . .
C136 C -0.3931(13) 0.3600(7) 1.0839(10) 0.056(6) Uani 1 1 d . . .
C142 C -0.3770(17) 0.4294(9) 1.1597(10) 0.092(11) Uani 1 1 d . . .
C143 C -0.339(2) 0.4591(7) 1.1700(12) 0.088(9) Uani 1 1 d . . .
H143 H -0.2942 0.4657 1.1509 0.105 Uiso 1 1 calc R . .
C144 C -0.3677(19) 0.4766(8) 1.2064(12) 0.093(10) Uani 1 1 d . . .
H144 H -0.3444 0.4963 1.2125 0.111 Uiso 1 1 calc R . .
C145 C -0.427(3) 0.4679(8) 1.2343(13) 0.100(13) Uani 1 1 d . . .
H145 H -0.4453 0.4813 1.2606 0.120 Uiso 1 1 calc R . .
C146 C -0.463(2) 0.4416(11) 1.2272(12) 0.126(14) Uani 1 1 d . . .
H146 H -0.5054 0.4371 1.2493 0.151 Uiso 1 1 calc R . .
C151 C -0.2432(13) 0.3946(5) 0.9947(9) 0.053(6) Uani 1 1 d . . .
C152 C -0.1821(13) 0.4178(4) 0.9981(9) 0.051(6) Uani 1 1 d . . .
H152 H -0.1825 0.4327 1.0255 0.061 Uiso 1 1 calc R . .
C153 C -0.1226(14) 0.4195(5) 0.9635(9) 0.057(6) Uani 1 1 d . . .
H153 H -0.0785 0.4339 0.9687 0.068 Uiso 1 1 calc R . .
C154 C -0.1290(12) 0.3987(4) 0.9186(8) 0.038(5) Uani 1 1 d . . .
C155 C -0.1921(13) 0.3785(4) 0.9140(8) 0.044(5) Uani 1 1 d . . .
H155 H -0.1982 0.3653 0.8836 0.053 Uiso 1 1 calc R . .
C156 C -0.2473(12) 0.3762(4) 0.9511(8) 0.037(5) Uani 1 1 d . . .
H156 H -0.2901 0.3612 0.9463 0.045 Uiso 1 1 calc R . .
C157 C -0.0625(12) 0.4013(5) 0.8776(8) 0.047(5) Uani 1 1 d . . .
H15A H -0.0723 0.4201 0.8560 0.056 Uiso 1 1 calc R . .
H15B H -0.0059 0.4025 0.8974 0.056 Uiso 1 1 calc R . .
C163 C -0.1161(15) 0.3733(5) 0.7983(11) 0.057(6) Uani 1 1 d . . .
H163 H -0.1437 0.3898 0.7795 0.068 Uiso 1 1 calc R . .
C164 C -0.1219(14) 0.3444(6) 0.7818(8) 0.054(6) Uani 1 1 d . . .
H164 H -0.1547 0.3368 0.7508 0.065 Uiso 1 1 calc R . .
C165 C -0.0693(12) 0.3273(5) 0.8198(8) 0.042(5) Uani 1 1 d . . .
C172 C -0.0390(15) 0.2976(5) 0.8255(9) 0.053(6) Uani 1 1 d . . .
C173 C -0.0605(15) 0.2733(5) 0.7933(9) 0.059(6) Uani 1 1 d . . .
H173 H -0.1015 0.2756 0.7633 0.070 Uiso 1 1 calc R . .
C174 C -0.0225(18) 0.2446(6) 0.8040(11) 0.080(8) Uani 1 1 d . . .
H174 H -0.0377 0.2278 0.7810 0.096 Uiso 1 1 calc R . .
C175 C 0.0341(14) 0.2411(5) 0.8459(10) 0.049(6) Uani 1 1 d . . .
H175 H 0.0619 0.2223 0.8533 0.059 Uiso 1 1 calc R . .
C176 C 0.0516(13) 0.2673(5) 0.8796(9) 0.046(6) Uani 1 1 d . . .
C183 C 0.1969(15) 0.2593(6) 1.0051(10) 0.058(6) Uani 1 1 d . . .
H183 H 0.2360 0.2513 1.0326 0.069 Uiso 1 1 calc R . .
C184 C 0.1595(14) 0.2443(5) 0.9629(11) 0.065(7) Uani 1 1 d . . .
H184 H 0.1639 0.2232 0.9559 0.078 Uiso 1 1 calc R . .
C185 C 0.1081(15) 0.2676(5) 0.9277(11) 0.060(7) Uani 1 1 d . . .
C191 C 0.1961(13) 0.3118(5) 1.0418(9) 0.059(6) Uani 1 1 d . . .
H19A H 0.1481 0.3253 1.0463 0.071 Uiso 1 1 calc R . .
H19B H 0.2148 0.3025 1.0771 0.071 Uiso 1 1 calc R . .
C192 C 0.2670(12) 0.3305(5) 1.0227(9) 0.041(5) Uani 1 1 d . . .
C193 C 0.2847(15) 0.3580(5) 1.0472(8) 0.056(6) Uani 1 1 d . . .
H193 H 0.2524 0.3647 1.0745 0.067 Uiso 1 1 calc R . .
C194 C 0.3481(15) 0.3757(5) 1.0327(9) 0.057(6) Uani 1 1 d . . .
H194 H 0.3619 0.3941 1.0516 0.068 Uiso 1 1 calc R . .
C195 C 0.3912(12) 0.3673(5) 0.9919(9) 0.044(5) Uani 1 1 d . . .
C196 C 0.3775(12) 0.3389(5) 0.9671(9) 0.051(6) Uani 1 1 d . . .
H196 H 0.4110 0.3321 0.9405 0.061 Uiso 1 1 calc R . .
C197 C 0.3120(16) 0.3206(5) 0.9831(9) 0.061(7) Uani 1 1 d . . .
H197 H 0.2997 0.3015 0.9662 0.073 Uiso 1 1 calc R . .
C202 C 0.6811(13) 0.4210(5) 0.8044(11) 0.062(7) Uani 1 1 d . . .
H202 H 0.7162 0.4376 0.7975 0.075 Uiso 1 1 calc R . .
C203 C 0.6723(14) 0.3975(7) 0.7665(9) 0.066(7) Uani 1 1 d . . .
H203 H 0.7000 0.3988 0.7348 0.079 Uiso 1 1 calc R . .
C204 C 0.6247(15) 0.3731(6) 0.7745(9) 0.065(7) Uani 1 1 d . . .
H204 H 0.6207 0.3566 0.7498 0.078 Uiso 1 1 calc R . .
C205 C 0.5785(14) 0.3725(5) 0.8231(10) 0.064(7) Uani 1 1 d . . .
H205 H 0.5428 0.3562 0.8305 0.077 Uiso 1 1 calc R . .
C206 C 0.5918(13) 0.3983(6) 0.8575(8) 0.049(6) Uani 1 1 d . . .
C212 C 0.5366(12) 0.4331(5) 0.9787(9) 0.042(5) Uani 1 1 d . . .
C213 C 0.4839(13) 0.4140(5) 0.9982(8) 0.041(5) Uani 1 1 d . . .
H213 H 0.4644 0.4184 1.0318 0.049 Uiso 1 1 calc R . .
C214 C 0.4566(12) 0.3880(5) 0.9713(8) 0.046(6) Uani 1 1 d . . .
C215 C 0.4924(12) 0.3820(5) 0.9232(8) 0.048(6) Uani 1 1 d . . .
H215 H 0.4762 0.3642 0.9031 0.058 Uiso 1 1 calc R . .
C216 C 0.5493(12) 0.4009(5) 0.9051(9) 0.044(5) Uani 1 1 d . . .
C222 C 0.5710(12) 0.4617(4) 1.0041(8) 0.039(5) Uani 1 1 d . . .
C223 C 0.5495(12) 0.4749(5) 1.0497(8) 0.042(5) Uani 1 1 d . . .
H223 H 0.5109 0.4648 1.0698 0.051 Uiso 1 1 calc R . .
C224 C 0.5806(14) 0.5015(5) 1.0671(8) 0.055(6) Uani 1 1 d . . .
H224 H 0.5618 0.5113 1.0975 0.066 Uiso 1 1 calc R . .
C225 C 0.6443(14) 0.5152(5) 1.0380(10) 0.061(6) Uani 1 1 d . . .
H225 H 0.6713 0.5334 1.0506 0.074 Uiso 1 1 calc R . .
C226 C 0.6639(12) 0.5021(4) 0.9945(8) 0.039(5) Uani 1 1 d . . .
H226 H 0.7041 0.5117 0.9750 0.047 Uiso 1 1 calc R . .
C301 C -0.729(2) 0.3709(9) 1.2321(19) 0.21(3) Uani 1 1 d D . .
H30A H -0.7509 0.3504 1.2378 0.318 Uiso 1 1 calc R . .
H30B H -0.7645 0.3809 1.2029 0.318 Uiso 1 1 calc R . .
H30C H -0.7296 0.3828 1.2652 0.318 Uiso 1 1 calc R . .
C302 C -0.638(2) 0.3685(8) 1.2168(19) 0.20(2) Uani 1 1 d D . .
C304 C 0.1406(16) 0.0447(6) 1.2730(9) 0.098(10) Uani 1 1 d D . .
H30D H 0.1445 0.0227 1.2668 0.148 Uiso 1 1 calc R . .
H30E H 0.0871 0.0493 1.2865 0.148 Uiso 1 1 calc R . .
H30F H 0.1864 0.0511 1.2996 0.148 Uiso 1 1 calc R . .
C305 C 0.1466(16) 0.0621(5) 1.2190(10) 0.081(9) Uani 1 1 d D . .
C307 C 0.4139(16) 0.0224(6) 1.1475(14) 0.123(11) Uani 1 1 d D . .
H30G H 0.4691 0.0319 1.1545 0.184 Uiso 1 1 calc R . .
H30H H 0.4141 0.0080 1.1176 0.184 Uiso 1 1 calc R . .
H30I H 0.4006 0.0116 1.1798 0.184 Uiso 1 1 calc R . .
C308 C 0.3468(16) 0.0476(6) 1.1326(12) 0.084(9) Uani 1 1 d D . .
C310 C -0.472(3) 0.4196(12) 0.384(2) 0.25(3) Uiso 1 1 d D . .
H30J H -0.5212 0.4251 0.4012 0.381 Uiso 1 1 calc R . .
H30K H -0.4878 0.4052 0.3543 0.381 Uiso 1 1 calc R . .
H30L H -0.4483 0.4380 0.3688 0.381 Uiso 1 1 calc R . .
C311 C -0.405(2) 0.4046(9) 0.4255(15) 0.147(14) Uiso 1 1 d D . .
C313 C 0.8654(15) 0.5116(5) 0.8624(12) 0.096(10) Uani 1 1 d D . .
H30M H 0.8554 0.5318 0.8771 0.144 Uiso 1 1 calc R . .
H30N H 0.8625 0.5128 0.8231 0.144 Uiso 1 1 calc R . .
H30O H 0.9209 0.5044 0.8769 0.144 Uiso 1 1 calc R . .
C314 C 0.7977(14) 0.4890(5) 0.8785(10) 0.072(8) Uani 1 1 d D . .
N11 N 0.1248(14) 0.0740(4) 1.0644(9) 0.094(7) Uani 1 1 d . . .
N21 N 0.1471(12) 0.1298(4) 1.0843(8) 0.055(5) Uani 1 1 d . . .
N31 N 0.2694(15) 0.1292(4) 1.1549(8) 0.077(7) Uani 1 1 d . . .
N51 N -0.1132(11) 0.3110(4) 0.9822(7) 0.048(5) Uani 1 1 d . . .
N52 N -0.0403(9) 0.3280(4) 0.9728(7) 0.040(4) Uani 1 1 d . . .
N61 N 0.0740(10) 0.3654(4) 0.9677(7) 0.044(4) Uani 1 1 d . . .
N71 N 0.1508(10) 0.3489(4) 0.8872(7) 0.047(4) Uani 1 1 d . . .
N72 N 0.2006(11) 0.3431(4) 0.8488(7) 0.046(4) Uani 1 1 d . . .
N91 N -0.2379(18) 0.4248(6) 0.5260(10) 0.094(8) Uani 1 1 d . . .
N101 N -0.1969(12) 0.3712(5) 0.5590(7) 0.062(5) Uani 1 1 d . . .
N111 N -0.3041(18) 0.3393(6) 0.5009(11) 0.100(9) Uani 1 1 d . . .
N121 N -0.4963(14) 0.3365(5) 1.1285(9) 0.089(7) Uani 1 1 d . . .
N131 N -0.4024(12) 0.3809(6) 1.1164(8) 0.066(6) Uani 1 1 d . . .
N141 N -0.4433(14) 0.4173(6) 1.1879(8) 0.093(8) Uani 1 1 d . . .
N161 N -0.0359(9) 0.3486(4) 0.8588(6) 0.037(4) Uani 1 1 d . . .
N162 N -0.0674(11) 0.3761(4) 0.8438(7) 0.044(4) Uani 1 1 d . . .
N171 N 0.0167(11) 0.2934(3) 0.8688(7) 0.039(4) Uani 1 1 d . . .
N181 N 0.1191(10) 0.2936(4) 0.9560(8) 0.048(4) Uani 1 1 d . . .
N182 N 0.1696(10) 0.2871(4) 1.0013(7) 0.047(4) Uani 1 1 d . . .
N201 N 0.6443(10) 0.4218(4) 0.8490(7) 0.046(4) Uani 1 1 d . . .
N211 N 0.5709(9) 0.4259(4) 0.9332(7) 0.043(4) Uani 1 1 d . . .
N221 N 0.6305(10) 0.4756(5) 0.9753(6) 0.052(5) Uani 1 1 d . . .
N303 N -0.576(2) 0.3747(10) 1.2087(17) 0.071(13) Uiso 0.50 1 d PD . .
N306 N 0.1593(17) 0.0767(5) 1.1862(10) 0.095(8) Uani 1 1 d D . .
N309 N 0.3003(14) 0.0648(5) 1.1218(9) 0.090(7) Uani 1 1 d D . .
N312 N -0.359(2) 0.3931(7) 0.4525(13) 0.052(9) Uiso 0.50 1 d PD . .
N315 N 0.7487(11) 0.4748(5) 0.8911(8) 0.077(7) Uani 1 1 d D . .
O1 O 0.5695(8) 0.4869(3) 0.8562(6) 0.059(4) Uani 1 1 d . . .
O2 O -0.380(3) 0.3562(8) 1.2362(11) 0.128(18) Uani 0.50 1 d P . .
O3 O 0.8350(19) 0.3724(7) 0.4454(10) 0.189(12) Uani 1 1 d . . .
O4 O 0.5531(9) 0.3944(4) 0.6097(6) 0.078(5) Uiso 1 1 d . . .
O03 O 0.903(2) 0.4083(9) 0.1503(16) 0.114(13) Uiso 0.50 1 d P . .
O04 O 0.601(3) 0.9783(10) 0.1925(17) 0.123(14) Uiso 0.50 1 d P A 1
O05 O 0.6858(19) 0.1747(6) 0.1716(12) 0.192(11) Uiso 1 1 d . . .
O06 O 0.058(3) 0.3068(11) 0.126(2) 0.157(18) Uiso 0.50 1 d P B 2
O07 O 0.015(4) 0.3281(15) 0.197(3) 0.23(3) Uiso 0.50 1 d P C 1
B1 B 0.6701(6) 0.9398(2) 0.3709(4) 0.077(10) Uani 1 1 d D . .
B2 B 0.3969(6) 0.4352(2) 0.8023(4) 0.047(7) Uani 1 1 d D . .
B8 B 0.6447(7) 0.1910(2) 0.4184(4) 0.100 Uiso 1 1 d D . .
B9 B 0.8895(6) 0.4537(2) 0.7335(4) 0.043(6) Uiso 1 1 d GD . .
F1 F 0.5926(7) 0.9319(3) 0.3844(5) 0.113(6) Uani 1 1 d D . .
F2 F 0.7182(8) 0.9503(3) 0.4157(5) 0.110(5) Uani 1 1 d D . .
F3 F 0.6618(8) 0.9621(3) 0.3322(5) 0.097(5) Uani 1 1 d D . .
F4 F 0.7080(9) 0.9148(3) 0.3515(6) 0.135(7) Uani 1 1 d D . .
F5 F 0.3342(7) 0.4450(3) 0.7655(5) 0.111(5) Uani 1 1 d D . .
F6 F 0.4030(7) 0.4043(2) 0.7998(5) 0.084(4) Uani 1 1 d D . .
F7 F 0.4704(7) 0.4481(3) 0.7915(5) 0.092(4) Uani 1 1 d D . .
F8 F 0.3805(8) 0.4433(3) 0.8527(5) 0.112(5) Uani 1 1 d D . .
F11 F 0.9610(5) 1.02906(17) 0.5615(3) 0.075(4) Uani 1 1 d D . .
F12 F 0.8275(5) 0.96410(16) 0.5978(3) 0.071(4) Uani 1 1 d D . .
F13 F 0.9834(5) 0.96939(19) 0.5747(3) 0.084(4) Uani 1 1 d D . .
F14 F 0.8051(5) 1.02331(18) 0.5847(3) 0.082(4) Uani 1 1 d D . .
F15 F 0.8585(5) 0.9901(2) 0.5066(3) 0.076(4) Uani 1 1 d D . .
F16 F 0.9301(5) 1.0027(2) 0.6525(3) 0.067(4) Uani 1 1 d D . .
F21 F 0.3283(14) 0.2916(6) 0.2595(10) 0.145(10) Uiso 0.672(9) 1 d PD D 1
F22 F 0.1729(16) 0.2897(8) 0.2446(14) 0.169(12) Uiso 0.672(9) 1 d PD D 1
F23 F 0.3265(13) 0.2562(6) 0.1809(10) 0.230 Uiso 1 1 d D . .
F24 F 0.2573(14) 0.3029(4) 0.1740(8) 0.102(7) Uiso 0.672(9) 1 d PDU D 1
F25 F 0.2564(11) 0.2390(3) 0.2566(7) 0.130(6) Uani 1 1 d D . .
F26 F 0.244(4) 0.2564(12) 0.1352(13) 0.137(11) Uiso 0.328(9) 1 d PDU D 2
F31 F 0.8895(10) 0.2833(6) 0.1423(10) 0.202(10) Uani 1 1 d D E .
F32 F 0.8165(13) 0.2902(6) 0.2327(5) 0.176(9) Uani 1 1 d D E .
F33 F 0.824(4) 0.2423(6) 0.165(2) 0.144(11) Uiso 0.41(3) 1 d PDU E 1
F34 F 0.685(2) 0.2993(14) 0.182(2) 0.148(11) Uiso 0.41(3) 1 d PDU E 1
F35 F 0.800(4) 0.3223(5) 0.148(2) 0.132(11) Uiso 0.41(3) 1 d PDU E 1
F36 F 0.778(3) 0.2685(10) 0.0905(8) 0.106(9) Uiso 0.41(3) 1 d PDU E 1
F41 F 0.240(2) 0.9879(7) 0.1040(14) 0.144(10) Uiso 0.50 1 d PDU F 1
F42 F 0.150(3) 0.9246(9) 0.116(2) 0.212(16) Uiso 0.50 1 d PDU F 1
F43 F 0.0968(19) 0.9774(11) 0.138(2) 0.21(2) Uiso 0.50 1 d PD F 1
F44 F 0.251(5) 0.9263(11) 0.183(3) 0.26(2) Uiso 0.50 1 d PDU F 1
F45 F 0.296(2) 0.9366(11) 0.150(2) 0.164(12) Uiso 0.50 1 d PDU F 1
F46 F 0.226(3) 0.9873(8) 0.2000(14) 0.145(11) Uiso 0.50 1 d PDU F 1
F51 F -0.0275(14) 0.3690(6) 0.3918(9) 0.24(3) Uani 0.50 1 d PD . .
F52 F -0.0062(18) 0.3301(4) 0.3172(12) 0.19(2) Uani 0.50 1 d PD . .
F53 F 0.1036(14) 0.3348(5) 0.4028(8) 0.120(13) Uani 0.50 1 d PD . .
F54 F 0.1165(19) 0.3936(4) 0.3852(11) 0.200 Uiso 0.50 1 d PD . .
F55 F 0.1448(14) 0.3540(6) 0.3071(10) 0.28(4) Uani 0.50 1 d PD . .
F56 F 0.007(2) 0.3889(5) 0.2995(11) 0.200 Uiso 0.50 1 d PD . .
F61 F 0.392(3) 0.3389(9) 0.5641(13) 0.155(12) Uiso 0.50 1 d PDU G 1
F62 F 0.410(3) 0.2826(6) 0.489(2) 0.181(14) Uiso 0.50 1 d PDU G 1
F63 F 0.2730(10) 0.3163(10) 0.5052(18) 0.150(11) Uiso 0.50 1 d PDU G 1
F64 F 0.4355(13) 0.3379(5) 0.4763(8) 0.185(9) Uani 1 1 d D . .
F65 F 0.326(2) 0.2918(7) 0.5473(13) 0.130(10) Uiso 0.50 1 d PDU G 1
F66 F 0.467(2) 0.3122(14) 0.550(2) 0.227(19) Uiso 0.50 1 d PDU G 1
F71 F 0.604(2) 0.5217(18) 0.482(3) 0.27(2) Uiso 0.50 1 d PDU . 1
F72 F 0.459(3) 0.5286(12) 0.4514(16) 0.195(15) Uiso 0.50 1 d PDU . 1
F73 F 0.4626(17) 0.5249(6) 0.5483(10) 0.200 Uiso 1 1 d D . .
F81 F 0.6929(13) 0.1714(4) 0.4030(7) 0.26(3) Uiso 0.40 1 d PD . .
F81' F 0.5973(14) 0.2083(4) 0.3722(8) 0.054(6) Uiso 0.60 1 d P . .
F82 F 0.5744(10) 0.1794(4) 0.4208(6) 0.152(7) Uiso 1 1 d D . .
F83 F 0.6735(9) 0.2007(3) 0.4636(5) 0.108(5) Uiso 1 1 d D . .
F84 F 0.6377(6) 0.21226(18) 0.3856(3) 0.015(2) Uiso 1 1 d D . .
F21' F 0.147(7) 0.302(3) 0.269(4) 0.30(5) Uiso 0.328(9) 1 d PD D 2
F22' F 0.0786(13) 0.275(2) 0.204(5) 0.28(5) Uiso 0.328(9) 1 d PD D 2
F24' F 0.209(3) 0.3234(6) 0.1695(18) 0.114(9) Uiso 0.328(9) 1 d PDU D 2
F26' F 0.1955(16) 0.2514(6) 0.1679(9) 0.138(9) Uiso 0.672(9) 1 d PDU D 1
F33' F 0.780(3) 0.2409(4) 0.1810(15) 0.145(10) Uiso 0.59(3) 1 d PDU E 2
F34' F 0.6723(11) 0.2805(10) 0.1793(15) 0.146(11) Uiso 0.59(3) 1 d PDU E 2
F35' F 0.756(2) 0.3218(4) 0.1442(15) 0.133(10) Uiso 0.59(3) 1 d PDU E 2
F36' F 0.734(2) 0.2784(7) 0.0906(7) 0.106(8) Uiso 0.59(3) 1 d PDU E 2
F41' F 0.166(2) 0.9798(8) 0.0832(10) 0.129(10) Uiso 0.50 1 d PDU F 2
F42' F 0.188(4) 0.9296(11) 0.0921(18) 0.212(16) Uiso 0.50 1 d PDU F 2
F43' F 0.130(2) 0.9297(9) 0.1747(19) 0.178(17) Uiso 0.50 1 d PD F 2
F44' F 0.230(4) 0.9418(16) 0.2154(16) 0.26(2) Uiso 0.50 1 d PDU F 2
F45' F 0.3090(15) 0.9558(11) 0.1285(18) 0.157(12) Uiso 0.50 1 d PDU F 2
F46' F 0.239(3) 0.9972(6) 0.1718(17) 0.146(11) Uiso 0.50 1 d PDU F 2
F61' F 0.331(3) 0.3461(6) 0.5410(18) 0.157(12) Uiso 0.50 1 d PDU H 2
F62' F 0.361(3) 0.2767(9) 0.4615(14) 0.184(14) Uiso 0.50 1 d PDU H 2
F63' F 0.299(2) 0.3106(9) 0.4631(13) 0.152(11) Uiso 0.50 1 d PDU H 2
F65' F 0.342(2) 0.2732(7) 0.5766(13) 0.135(10) Uiso 0.50 1 d PDU H 2
F66' F 0.436(4) 0.3350(12) 0.5893(19) 0.228(19) Uiso 0.50 1 d PDU H 2
F71' F 0.592(4) 0.4960(18) 0.475(3) 0.27(2) Uiso 0.50 1 d PDU . 2
F72' F 0.452(3) 0.5056(14) 0.4465(15) 0.196(15) Uiso 0.50 1 d PDU . 2
F91 F 0.8718(9) 0.4829(2) 0.7110(6) 0.135(6) Uiso 1 1 d GD . .
F92 F 0.8817(9) 0.4518(3) 0.7902(3) 0.128(6) Uiso 1 1 d GD . .
F93 F 0.9596(6) 0.4349(3) 0.7245(6) 0.135(6) Uiso 1 1 d GD . .
F94 F 0.8248(6) 0.4329(2) 0.7120(5) 0.099(5) Uiso 1 1 d GD . .
Sb1 Sb 0.89459(9) 0.99638(3) 0.57932(6) 0.0549(5) Uani 1 1 d D . .
Sb2 Sb 0.2547(3) 0.27210(8) 0.21729(12) 0.0774(12) Uiso 0.672(9) 1 d PDU D 1
Sb3 Sb 0.78114(15) 0.28155(6) 0.16110(9) 0.1245(10) Uani 1 1 d D . .
Sb4 Sb 0.19948(18) 0.95886(6) 0.14724(10) 0.1308(10) Uani 1 1 d D . .
Sb5 Sb 0.0588(3) 0.36161(9) 0.34941(16) 0.1000(14) Uani 0.50 1 d PD . .
Sb6 Sb 0.3770(3) 0.31593(13) 0.5108(2) 0.1068(17) Uiso 0.50 1 d PDU G 1
Sb7 Sb 0.5147(6) 0.51180(14) 0.5011(4) 0.153(3) Uani 0.50 1 d PD . .
Sb2' Sb 0.2154(6) 0.27889(15) 0.2096(2) 0.071(2) Uiso 0.328(9) 1 d PDU D 2
Sb6' Sb 0.3920(4) 0.30519(14) 0.5276(2) 0.1175(19) Uiso 0.50 1 d PDU H 2

loop_
_atom_site_aniso_label
_atom_site_aniso_U_11
_atom_site_aniso_U_22
_atom_site_aniso_U_33
_atom_site_aniso_U_23
_atom_site_aniso_U_13
_atom_site_aniso_U_12
Ru1 0.0420(11) 0.0263(9) 0.0462(11) 0.0021(7) 0.0080(8) 0.0012(8)
Cu1 0.122(3) 0.089(3) 0.076(2) 0.0107(19) 0.001(2) 0.012(2)
Cu2 0.088(2) 0.136(3) 0.080(2) 0.040(2) 0.044(2) 0.031(2)
Cu3 0.113(3) 0.0405(17) 0.077(2) 0.0201(15) 0.0112(19) 0.0252(18)
Cu4 0.0411(16) 0.0524(17) 0.0503(18) -0.0050(13) 0.0036(12) 0.0011(14)
C12 0.12(2) 0.031(15) 0.08(2) 0.039(14) 0.022(18) 0.044(17)
C13 0.069(18) 0.055(19) 0.08(2) 0.019(15) -0.013(15) 0.013(15)
C14 0.09(2) 0.05(2) 0.13(3) 0.050(18) -0.015(19) 0.034(18)
C15 0.11(3) 0.13(4) 0.15(3) -0.08(3) 0.02(2) -0.06(3)
C16 0.13(3) 0.031(16) 0.15(3) 0.041(17) 0.04(2) 0.016(18)
C22 0.078(18) 0.034(14) 0.046(15) 0.024(12) 0.040(14) 0.017(14)
C23 0.075(17) 0.046(14) 0.032(14) 0.007(11) 0.026(13) 0.001(14)
C24 0.092(19) 0.032(14) 0.044(15) 0.025(11) 0.034(14) 0.006(14)
C25 0.099(19) 0.015(12) 0.075(17) 0.026(11) 0.004(14) -0.008(13)
C26 0.11(2) 0.044(17) 0.071(19) 0.014(14) 0.049(18) 0.026(17)
C32 0.14(3) 0.023(13) 0.062(19) 0.015(13) 0.033(19) 0.003(17)
C33 0.07(2) 0.13(3) 0.07(2) 0.01(2) -0.002(15) 0.02(2)
C34 0.10(2) 0.08(2) 0.08(2) 0.025(16) 0.011(19) 0.006(19)
C35 0.062(17) 0.058(18) 0.068(18) 0.042(15) 0.021(14) 0.032(15)
C36 0.077(18) 0.032(14) 0.039(15) 0.012(12) 0.020(13) 0.001(14)
C41 0.054(14) 0.030(13) 0.045(15) 0.008(11) 0.012(12) 0.007(11)
C42 0.056(15) 0.027(12) 0.078(19) 0.024(12) 0.010(14) 0.011(12)
C43 0.062(16) 0.040(14) 0.073(17) 0.017(12) 0.010(13) -0.003(13)
C44 0.041(13) 0.025(12) 0.082(19) 0.010(12) 0.012(13) -0.003(11)
C45 0.067(15) 0.047(14) 0.027(14) 0.006(10) 0.003(12) -0.001(12)
C46 0.058(14) 0.043(14) 0.052(15) 0.027(12) 0.011(11) 0.000(12)
C47 0.030(12) 0.017(10) 0.071(15) 0.004(10) 0.006(10) -0.011(10)
C53 0.044(14) 0.038(14) 0.046(15) 0.010(11) 0.010(12) -0.004(13)
C54 0.059(16) 0.051(16) 0.063(17) 0.023(13) 0.003(14) 0.018(14)
C55 0.084(19) 0.078(19) 0.050(17) 0.049(14) 0.046(15) 0.015(17)
C62 0.055(15) 0.015(11) 0.060(16) 0.002(11) 0.002(13) 0.013(12)
C63 0.063(17) 0.09(2) 0.057(18) 0.011(15) 0.010(14) -0.011(15)
C64 0.13(3) 0.061(19) 0.09(2) -0.028(17) -0.03(2) -0.01(2)
C65 0.083(19) 0.054(16) 0.052(16) 0.007(13) 0.001(13) 0.002(15)
C66 0.086(19) 0.025(13) 0.038(15) 0.008(11) 0.002(14) 0.020(14)
C73 0.054(16) 0.10(2) 0.059(18) 0.008(16) 0.018(13) 0.003(17)
C74 0.051(16) 0.061(16) 0.075(19) 0.030(15) -0.010(14) 0.016(14)
C75 0.031(13) 0.024(12) 0.073(17) 0.003(12) -0.001(12) -0.012(11)
C81 0.063(16) 0.066(17) 0.073(18) 0.003(14) 0.042(15) -0.001(14)
C82 0.051(15) 0.075(19) 0.051(16) -0.003(14) 0.027(13) 0.000(15)
C83 0.081(19) 0.038(15) 0.09(2) -0.007(13) 0.046(17) 0.004(14)
C84 0.037(14) 0.059(17) 0.077(19) 0.028(15) 0.025(13) 0.018(13)
C85 0.051(16) 0.038(15) 0.069(19) -0.012(13) 0.017(14) -0.006(14)
C86 0.067(18) 0.08(2) 0.057(18) -0.042(14) 0.029(15) 0.001(16)
C87 0.053(16) 0.050(16) 0.10(2) -0.014(16) 0.034(16) -0.002(14)
C92 0.16(3) 0.05(2) 0.10(3) -0.001(19) 0.07(3) -0.01(2)
C93 0.15(3) 0.040(16) 0.073(19) 0.021(15) 0.014(18) 0.020(18)
C94 0.16(3) 0.08(2) 0.08(2) -0.001(18) 0.03(2) -0.01(2)
C95 0.15(3) 0.13(3) 0.07(2) 0.04(2) 0.03(2) 0.06(3)
C96 0.16(4) 0.10(3) 0.09(3) -0.01(2) 0.04(2) 0.00(3)
C102 0.12(3) 0.042(18) 0.11(3) 0.001(17) 0.08(2) 0.026(19)
C103 0.11(2) 0.047(17) 0.052(17) 0.008(13) -0.002(16) -0.015(16)
C104 0.059(16) 0.062(18) 0.045(16) -0.014(13) -0.001(14) -0.006(15)
C105 0.076(19) 0.056(17) 0.066(18) 0.018(14) 0.011(16) 0.032(16)
C106 0.09(2) 0.039(15) 0.068(18) -0.021(13) 0.030(16) 0.004(16)
C112 0.11(3) 0.14(3) 0.11(3) -0.07(3) 0.08(2) -0.07(3)
C113 0.10(2) 0.07(2) 0.11(2) -0.053(17) 0.021(18) -0.050(18)
C114 0.17(4) 0.057(19) 0.16(4) -0.01(2) 0.09(3) -0.01(2)
C115 0.10(3) 0.19(4) 0.08(2) 0.00(3) -0.014(19) 0.07(3)
C116 0.10(2) 0.07(2) 0.09(2) -0.001(17) -0.016(19) 0.04(2)
C122 0.067(19) 0.12(3) 0.08(2) 0.06(2) 0.034(18) 0.01(2)
C123 0.07(2) 0.11(3) 0.12(3) 0.03(2) 0.041(18) -0.03(2)
C124 0.09(2) 0.11(3) 0.10(2) 0.025(19) 0.04(2) 0.01(2)
C125 0.07(2) 0.11(3) 0.13(4) 0.01(2) -0.03(2) -0.03(2)
C126 0.09(2) 0.14(3) 0.13(3) 0.06(3) 0.05(2) 0.00(3)
C132 0.060(16) 0.059(16) 0.038(15) 0.007(12) 0.004(13) 0.021(14)
C133 0.046(14) 0.062(16) 0.048(15) 0.020(13) 0.013(12) 0.008(12)
C134 0.035(12) 0.038(13) 0.041(14) 0.004(11) -0.013(11) 0.017(12)
C135 0.043(13) 0.058(15) 0.040(14) 0.015(11) 0.009(11) 0.000(12)
C136 0.037(14) 0.078(19) 0.051(17) 0.021(15) -0.003(13) 0.026(15)
C142 0.07(2) 0.17(3) 0.033(17) 0.04(2) 0.004(15) 0.07(2)
C143 0.11(2) 0.063(18) 0.09(2) 0.000(17) -0.015(18) 0.022(19)
C144 0.08(2) 0.14(3) 0.048(19) -0.04(2) -0.003(16) 0.04(2)
C145 0.15(4) 0.10(3) 0.05(2) -0.031(19) -0.01(2) 0.04(3)
C146 0.12(3) 0.21(4) 0.05(2) 0.00(3) 0.020(19) 0.09(3)
C151 0.049(14) 0.053(15) 0.060(17) 0.002(12) 0.020(12) 0.018(13)
C152 0.058(15) 0.030(12) 0.068(16) -0.014(11) 0.024(13) -0.009(13)
C153 0.056(15) 0.052(15) 0.064(17) -0.009(12) 0.015(13) -0.011(13)
C154 0.040(13) 0.019(11) 0.057(15) 0.001(10) 0.015(11) 0.006(11)
C155 0.063(15) 0.018(11) 0.051(15) 0.004(9) 0.007(12) 0.002(12)
C156 0.036(12) 0.042(13) 0.032(13) -0.005(10) -0.005(10) -0.001(10)
C157 0.046(13) 0.042(13) 0.051(15) 0.002(11) -0.003(11) 0.001(11)
C163 0.057(16) 0.054(17) 0.066(19) 0.015(14) 0.042(15) 0.001(14)
C164 0.057(15) 0.078(18) 0.028(14) -0.005(13) 0.004(11) -0.008(15)
C165 0.033(12) 0.060(16) 0.032(14) -0.014(12) -0.005(10) -0.017(12)
C172 0.070(17) 0.050(16) 0.039(15) -0.011(12) 0.007(13) 0.013(14)
C173 0.077(17) 0.047(15) 0.051(16) -0.013(12) 0.003(13) 0.001(14)
C174 0.10(2) 0.07(2) 0.07(2) -0.034(16) 0.029(18) -0.037(18)
C175 0.058(15) 0.038(14) 0.053(16) -0.002(12) 0.013(13) 0.000(12)
C176 0.037(13) 0.059(17) 0.043(15) 0.003(12) 0.004(12) -0.013(13)
C183 0.059(16) 0.049(16) 0.065(18) -0.013(13) 0.003(13) 0.008(14)
C184 0.048(15) 0.043(14) 0.11(2) 0.027(15) 0.033(15) 0.030(13)
C185 0.064(17) 0.023(13) 0.10(2) 0.011(13) 0.051(17) 0.011(13)
C191 0.051(15) 0.055(15) 0.072(17) 0.009(13) 0.012(12) -0.001(13)
C192 0.032(12) 0.032(13) 0.057(15) 0.017(11) -0.004(11) 0.001(11)
C193 0.065(17) 0.062(16) 0.040(14) -0.008(12) 0.008(12) 0.005(15)
C194 0.058(16) 0.049(15) 0.062(17) -0.002(12) -0.003(14) -0.009(14)
C195 0.033(12) 0.049(14) 0.051(15) 0.009(12) 0.004(11) -0.005(12)
C196 0.025(12) 0.058(16) 0.071(16) -0.017(13) 0.011(11) 0.004(12)
C197 0.072(18) 0.052(15) 0.050(16) 0.000(12) -0.025(14) 0.006(15)
C202 0.036(13) 0.064(17) 0.09(2) 0.014(15) 0.012(14) -0.005(13)
C203 0.041(15) 0.10(2) 0.058(17) -0.032(16) 0.014(12) 0.022(16)
C204 0.059(16) 0.09(2) 0.049(16) -0.033(14) 0.026(13) 0.011(16)
C205 0.057(16) 0.058(16) 0.071(18) -0.006(13) -0.019(14) 0.006(13)
C206 0.039(13) 0.074(18) 0.033(14) 0.000(12) -0.009(11) 0.024(14)
C212 0.028(12) 0.045(14) 0.051(16) -0.004(12) -0.007(11) 0.019(12)
C213 0.052(14) 0.035(13) 0.034(13) -0.001(10) -0.003(11) 0.009(12)
C214 0.046(14) 0.038(13) 0.053(15) 0.003(11) -0.008(12) 0.024(12)
C215 0.035(12) 0.063(15) 0.045(15) -0.013(12) -0.002(11) 0.001(13)
C216 0.031(13) 0.034(13) 0.063(16) 0.000(12) -0.009(12) -0.005(12)
C222 0.037(12) 0.033(12) 0.046(15) 0.017(11) 0.001(11) -0.004(11)
C223 0.049(14) 0.037(13) 0.041(14) 0.007(11) 0.005(11) -0.013(12)
C224 0.067(16) 0.056(16) 0.037(14) -0.008(12) -0.007(12) -0.002(14)
C225 0.054(15) 0.053(15) 0.076(19) -0.008(14) -0.001(14) -0.011(13)
C226 0.045(13) 0.030(12) 0.043(14) -0.011(10) 0.009(11) 0.012(11)
C301 0.18(4) 0.17(4) 0.32(6) 0.15(4) 0.20(4) 0.11(3)
C302 0.29(7) 0.09(3) 0.22(5) 0.10(3) 0.02(5) -0.02(4)
C304 0.09(2) 0.13(2) 0.08(2) 0.062(18) 0.021(16) 0.010(18)
C305 0.067(18) 0.044(17) 0.13(3) -0.016(16) -0.009(19) 0.004(15)
C307 0.10(2) 0.10(2) 0.16(3) -0.02(2) 0.01(2) -0.03(2)
C308 0.07(2) 0.061(19) 0.12(2) 0.015(16) 0.003(17) 0.032(16)
C313 0.09(2) 0.057(16) 0.15(3) -0.024(16) 0.09(2) -0.032(16)
C314 0.064(19) 0.09(2) 0.067(19) -0.026(15) 0.019(15) 0.031(17)
N11 0.117(18) 0.037(12) 0.12(2) 0.008(12) -0.003(15) 0.022(13)
N21 0.054(13) 0.055(14) 0.059(14) 0.012(10) 0.019(11) 0.021(11)
N31 0.114(18) 0.066(16) 0.051(14) 0.043(11) 0.004(13) 0.043(13)
N51 0.054(12) 0.046(12) 0.044(12) 0.021(9) 0.010(9) 0.022(10)
N52 0.033(10) 0.036(10) 0.052(12) 0.011(9) 0.003(9) 0.009(9)
N61 0.037(10) 0.030(10) 0.063(13) 0.009(9) -0.005(10) -0.013(9)
N71 0.035(10) 0.047(12) 0.058(12) 0.014(9) 0.004(9) -0.004(10)
N72 0.034(10) 0.032(10) 0.075(14) 0.003(9) 0.024(10) -0.010(10)
N91 0.13(2) 0.10(2) 0.056(17) 0.019(15) -0.003(15) 0.029(17)
N101 0.072(14) 0.060(15) 0.051(13) -0.008(11) 0.000(10) 0.018(13)
N111 0.085(19) 0.12(2) 0.09(2) -0.002(17) -0.034(15) 0.018(18)
N121 0.082(15) 0.096(18) 0.093(18) 0.045(14) 0.023(14) -0.005(15)
N131 0.070(14) 0.086(17) 0.049(14) 0.021(12) 0.041(11) 0.037(14)
N141 0.097(17) 0.15(2) 0.030(13) 0.006(13) -0.004(12) 0.064(17)
N161 0.043(10) 0.037(10) 0.031(10) 0.009(8) 0.014(8) 0.008(9)
N162 0.049(11) 0.044(12) 0.038(12) 0.005(9) -0.006(10) 0.006(10)
N171 0.046(11) 0.014(9) 0.061(13) -0.004(8) 0.017(10) 0.008(9)
N181 0.050(11) 0.030(11) 0.064(13) 0.001(9) 0.006(10) 0.013(9)
N182 0.039(11) 0.043(12) 0.057(13) 0.008(10) -0.002(10) 0.000(10)
N201 0.039(10) 0.051(12) 0.049(12) -0.001(9) 0.009(9) -0.005(10)
N211 0.029(10) 0.051(12) 0.045(12) 0.001(9) -0.007(9) 0.001(9)
N221 0.044(11) 0.081(15) 0.028(10) 0.003(10) -0.006(9) 0.012(11)
N306 0.14(2) 0.043(14) 0.11(2) 0.028(12) 0.035(16) 0.032(15)
N309 0.098(18) 0.078(16) 0.097(18) 0.031(13) 0.028(14) 0.041(15)
N315 0.037(13) 0.13(2) 0.067(15) 0.015(13) 0.011(11) 0.007(13)
O1 0.050(9) 0.046(9) 0.082(11) -0.001(8) 0.008(8) 0.014(8)
O2 0.26(5) 0.10(3) 0.023(19) 0.012(17) 0.02(2) 0.11(3)
O3 0.23(3) 0.23(3) 0.111(19) -0.016(19) 0.065(19) -0.09(2)
B1 0.15(4) 0.041(18) 0.04(2) 0.002(15) 0.01(2) -0.01(2)
B2 0.047(18) 0.058(19) 0.031(17) -0.018(13) -0.012(13) 0.009(16)
F1 0.077(10) 0.177(17) 0.083(11) 0.049(11) 0.009(9) 0.014(11)
F2 0.110(12) 0.095(12) 0.117(14) 0.022(10) -0.023(10) 0.006(10)
F3 0.108(11) 0.103(12) 0.084(11) 0.005(9) 0.025(9) 0.029(10)
F4 0.186(18) 0.094(12) 0.132(15) -0.021(11) 0.047(13) 0.044(12)
F5 0.078(11) 0.099(12) 0.153(16) -0.030(11) -0.001(10) 0.006(9)
F6 0.099(10) 0.056(8) 0.093(11) -0.026(7) -0.006(8) -0.005(8)
F7 0.068(9) 0.098(11) 0.110(12) 0.000(9) 0.002(8) -0.031(9)
F8 0.131(13) 0.091(11) 0.117(14) -0.041(10) 0.030(11) -0.033(10)
F11 0.073(9) 0.071(9) 0.084(10) 0.022(7) 0.016(7) -0.012(7)
F12 0.070(8) 0.047(7) 0.097(10) 0.013(7) 0.015(7) -0.013(7)
F13 0.083(9) 0.073(9) 0.099(11) 0.007(8) 0.027(8) 0.042(8)
F14 0.065(8) 0.058(8) 0.122(12) 0.038(8) 0.010(8) 0.015(7)
F15 0.056(8) 0.099(10) 0.069(9) 0.013(7) -0.008(7) -0.001(7)
F16 0.066(8) 0.076(9) 0.058(8) 0.000(6) 0.001(7) -0.001(7)
F25 0.178(17) 0.085(11) 0.131(14) 0.033(10) 0.030(12) -0.035(12)
F31 0.18(2) 0.27(3) 0.16(2) 0.016(19) 0.049(17) -0.04(2)
F32 0.163(18) 0.26(3) 0.097(14) 0.008(15) -0.027(13) 0.048(18)
F51 0.34(7) 0.21(5) 0.21(5) 0.04(4) 0.19(5) 0.04(5)
F52 0.24(5) 0.023(16) 0.30(6) 0.01(2) -0.08(4) -0.02(2)
F53 0.10(2) 0.21(4) 0.044(17) 0.03(2) -0.018(15) 0.07(2)
F55 0.20(5) 0.34(7) 0.35(8) -0.14(6) 0.25(5) -0.08(5)
F64 0.151(18) 0.24(3) 0.17(2) -0.011(18) 0.062(16) -0.054(18)
Sb1 0.0543(10) 0.0490(10) 0.0626(11) 0.0164(8) 0.0123(8) 0.0076(8)
Sb3 0.118(2) 0.161(2) 0.0921(18) 0.0451(15) -0.0025(14) -0.0116(17)
Sb4 0.155(2) 0.130(2) 0.1049(19) 0.0087(15) 0.0046(16) -0.0192(18)
Sb5 0.132(4) 0.093(3) 0.079(3) -0.001(2) 0.030(3) 0.004(3)
Sb7 0.153(7) 0.180(9) 0.136(4) 0.047(7) 0.055(5) 0.052(7)

loop_
_atom_type_symbol
_atom_type_description
_atom_type_scat_dispersion_real
_atom_type_scat_dispersion_imag
_atom_type_scat_source
C C 0.0033 0.0016 'International Tables Vol C Tables 4.2.6.8 and 6.1.1.4'
H H 0.0000 0.0000 'International Tables Vol C Tables 4.2.6.8 and 6.1.1.4'
B B 0.0013 0.0007 'International Tables Vol C Tables 4.2.6.8 and 6.1.1.4'
N N 0.0061 0.0033 'International Tables Vol C Tables 4.2.6.8 and 6.1.1.4'
O O 0.0106 0.0060 'International Tables Vol C Tables 4.2.6.8 and 6.1.1.4'
F F 0.0171 0.0103 'International Tables Vol C Tables 4.2.6.8 and 6.1.1.4'
Cu Cu 0.3201 1.2651 'International Tables Vol C Tables 4.2.6.8 and 6.1.1.4'
Ru Ru -1.2594 0.8363 'International Tables Vol C Tables 4.2.6.8 and 6.1.1.4'
Sb Sb -0.5866 1.5461 'International Tables Vol C Tables 4.2.6.8 and 6.1.1.4'

loop_
_geom_angle_atom_site_label_1
_geom_angle_atom_site_label_2
_geom_angle_atom_site_label_3
_geom_angle
_geom_angle_site_symmetry_1
_geom_angle_site_symmetry_3
_geom_angle_publ_flag
N61 Ru1 N171 177.7(7) . . ?
N61 Ru1 N52 74.8(7) . . ?
N171 Ru1 N52 103.9(6) . . ?
N61 Ru1 N161 101.0(6) . . ?
N171 Ru1 N161 77.2(7) . . ?
N52 Ru1 N161 92.5(5) . . ?
N61 Ru1 N71 77.4(8) . . ?
N171 Ru1 N71 104.0(7) . . ?
N52 Ru1 N71 152.1(7) . . ?
N161 Ru1 N71 92.3(6) . . ?
N61 Ru1 N181 104.4(7) . . ?
N171 Ru1 N181 77.5(7) . . ?
N52 Ru1 N181 94.1(6) . . ?
N161 Ru1 N181 154.7(7) . . ?
N71 Ru1 N181 93.2(6) . . ?
N312 Cu1 N101 175.9(13) . . ?
N312 Cu1 N91 101.5(14) . . ?
N101 Cu1 N91 82.3(11) . . ?
N312 Cu1 N111 94.7(14) . . ?
N101 Cu1 N111 81.6(11) . . ?
N91 Cu1 N111 163.7(12) . . ?
N131 Cu2 N303 160.9(14) . . ?
N131 Cu2 N141 81.2(11) . . ?
N303 Cu2 N141 96.4(14) . . ?
N131 Cu2 N121 79.5(11) . . ?
N303 Cu2 N121 99.1(14) . . ?
N141 Cu2 N121 158.9(9) . . ?
N131 Cu2 O2 97.9(12) . . ?
N303 Cu2 O2 101.1(17) . . ?
N141 Cu2 O2 92.5(12) . . ?
N121 Cu2 O2 98.3(11) . . ?
N21 Cu3 N31 79.3(9) . . ?
N21 Cu3 N309 153.7(8) . . ?
N31 Cu3 N309 98.2(9) . . ?
N21 Cu3 N11 79.6(9) . . ?
N31 Cu3 N11 158.9(8) . . ?
N309 Cu3 N11 100.2(9) . . ?
N21 Cu3 N306 114.8(8) . . ?
N31 Cu3 N306 95.5(9) . . ?
N309 Cu3 N306 91.5(8) . . ?
N11 Cu3 N306 94.2(10) . . ?
N211 Cu4 N315 164.6(8) . . ?
N211 Cu4 N201 80.2(8) . . ?
N315 Cu4 N201 99.3(9) . . ?
N211 Cu4 N221 81.0(8) . . ?
N315 Cu4 N221 98.3(9) . . ?
N201 Cu4 N221 161.0(8) . . ?
N211 Cu4 O1 104.6(6) . . ?
N315 Cu4 O1 90.8(7) . . ?
N201 Cu4 O1 94.5(6) . . ?
N221 Cu4 O1 92.2(6) . . ?
C13 C12 N11 123(2) . . ?
C13 C12 C26 127(2) . . ?
N11 C12 C26 110(3) . . ?
C14 C13 C12 120(2) . . ?
C14 C13 H13 119.8 . . ?
C12 C13 H13 119.8 . . ?
C15 C14 C13 121(3) . . ?
C15 C14 H14 119.5 . . ?
C13 C14 H14 119.5 . . ?
C14 C15 C16 121(4) . . ?
C14 C15 H15 119.3 . . ?
C16 C15 H15 119.3 . . ?
C15 C16 N11 121(3) . . ?
C15 C16 H16 119.3 . . ?
N11 C16 H16 119.3 . . ?
N21 C22 C23 117(2) . . ?
N21 C22 C36 113.7(19) . . ?
C23 C22 C36 129(2) . . ?
C22 C23 C24 121(2) . . ?
C22 C23 H23 119.5 . . ?
C24 C23 H23 119.5 . . ?
C23 C24 C25 118(2) . . ?
C23 C24 C41 120(2) . . ?
C25 C24 C41 120(2) . . ?
C26 C25 C24 119(2) . . ?
C26 C25 H25 120.6 . . ?
C24 C25 H25 120.6 . . ?
N21 C26 C25 120(2) . . ?
N21 C26 C12 114(2) . . ?
C25 C26 C12 125(3) . . ?
N31 C32 C33 122(2) . . ?
N31 C32 H32 119.0 . . ?
C33 C32 H32 119.0 . . ?
C32 C33 C34 120(3) . . ?
C32 C33 H33 119.9 . . ?
C34 C33 H33 119.9 . . ?
C35 C34 C33 116(3) . . ?
C35 C34 H34 122.2 . . ?
C33 C34 H34 122.2 . . ?
C34 C35 C36 121(2) . . ?
C34 C35 H35 119.7 . . ?
C36 C35 H35 119.7 . . ?
N31 C36 C35 124(2) . . ?
N31 C36 C22 111(2) . . ?
C35 C36 C22 125(2) . . ?
C42 C41 C46 121.9(19) . . ?
C42 C41 C24 121.2(19) . . ?
C46 C41 C24 117(2) . . ?
C41 C42 C43 119(2) . . ?
C41 C42 H42 120.7 . . ?
C43 C42 H42 120.7 . . ?
C42 C43 C44 121(2) . . ?
C42 C43 H43 119.7 . . ?
C44 C43 H43 119.7 . . ?
C45 C44 C43 119.7(19) . . ?
C45 C44 C47 125(2) . . ?
C43 C44 C47 115(2) . . ?
C44 C45 C46 121(2) . . ?
C44 C45 H45 119.7 . . ?
C46 C45 H45 119.7 . . ?
C41 C46 C45 118(2) . . ?
C41 C46 H46 120.8 . . ?
C45 C46 H46 120.8 . . ?
N51 C47 C44 111.6(16) . . ?
N51 C47 H47A 109.3 . . ?
C44 C47 H47A 109.3 . . ?
N51 C47 H47B 109.3 . . ?
C44 C47 H47B 109.3 . . ?
H47A C47 H47B 108.0 . . ?
N52 C53 C54 114(2) . . ?
N52 C53 C66 112.0(19) . . ?
C54 C53 C66 134(2) . . ?
C55 C54 C53 104(2) . . ?
C55 C54 H54 127.9 . . ?
C53 C54 H54 127.9 . . ?
N51 C55 C54 110(2) . . ?
N51 C55 H55 124.8 . . ?
C54 C55 H55 124.8 . . ?
C75 C62 N61 116.6(19) . . ?
C75 C62 C63 125(2) . . ?
N61 C62 C63 118(2) . . ?
C64 C63 C62 116(2) . . ?
C64 C63 H63 122.1 . . ?
C62 C63 H63 122.1 . . ?
C63 C64 C65 126(2) . . ?
C63 C64 H64 117.2 . . ?
C65 C64 H64 117.2 . . ?
C66 C65 C64 114(2) . . ?
C66 C65 H65 123.1 . . ?
C64 C65 H65 123.1 . . ?
N61 C66 C65 121(2) . . ?
N61 C66 C53 116(2) . . ?
C65 C66 C53 123(2) . . ?
N72 C73 C74 110(2) . . ?
N72 C73 H73 125.1 . . ?
C74 C73 H73 125.1 . . ?
C73 C74 C75 105(2) . . ?
C73 C74 H74 127.5 . . ?
C75 C74 H74 127.5 . . ?
C62 C75 N71 117.4(19) . . ?
C62 C75 C74 136(2) . . ?
N71 C75 C74 107(2) . . ?
N72 C81 C82 107.6(18) . . ?
N72 C81 H81A 110.2 . . ?
C82 C81 H81A 110.2 . . ?
N72 C81 H81B 110.2 . . ?
C82 C81 H81B 110.2 . . ?
H81A C81 H81B 108.5 . . ?
C87 C82 C83 119(2) . . ?
C87 C82 C81 119(2) . . ?
C83 C82 C81 122(2) . . ?
C82 C83 C84 117(2) . . ?
C82 C83 H83 121.3 . . ?
C84 C83 H83 121.3 . . ?
C85 C84 C83 124(2) . . ?
C85 C84 H84 118.1 . . ?
C83 C84 H84 118.1 . . ?
C84 C85 C104 121(2) . . ?
C84 C85 C86 118(2) . . ?
C104 C85 C86 121(2) . . ?
C87 C86 C85 119(2) . . ?
C87 C86 H86 120.3 . . ?
C85 C86 H86 120.3 . . ?
C86 C87 C82 122(2) . . ?
C86 C87 H87 118.8 . . ?
C82 C87 H87 118.8 . . ?
N91 C92 C93 127(3) . . ?
N91 C92 C102 114(3) . . ?
C93 C92 C102 119(4) . . ?
C94 C93 C92 113(3) . . ?
C94 C93 H93 123.6 . . ?
C92 C93 H93 123.6 . . ?
C93 C94 C95 121(3) . . ?
C93 C94 H94 119.4 . . ?
C95 C94 H94 119.4 . . ?
C94 C95 C96 118(3) . . ?
C94 C95 H95 120.8 . . ?
C96 C95 H95 120.8 . . ?
N91 C96 C95 120(4) . . ?
N91 C96 H96 120.1 . . ?
C95 C96 H96 120.1 . . ?
N101 C102 C103 124(2) . . ?
N101 C102 C92 112(3) . . ?
C103 C102 C92 125(3) . . ?
C104 C103 C102 117(2) . . ?
C104 C103 H103 121.3 . . ?
C102 C103 H103 121.3 . . ?
C105 C104 C85 123(2) . . ?
C105 C104 C103 115(2) . . ?
C85 C104 C103 122(2) . . ?
C104 C105 C106 125(2) . . ?
C104 C105 H105 117.6 . . ?
C106 C105 H105 117.6 . . ?
N101 C106 C105 120(2) . . ?
N101 C106 C112 109(3) . . ?
C105 C106 C112 132(3) . . ?
N111 C112 C113 126(3) . . ?
N111 C112 C106 116(3) . . ?
C113 C112 C106 118(4) . . ?
C114 C113 C112 109(3) . . ?
C114 C113 H113 125.7 . . ?
C112 C113 H113 125.7 . . ?
C113 C114 C115 126(3) . . ?
C113 C114 H114 117.0 . . ?
C115 C114 H114 117.0 . . ?
C116 C115 C114 115(3) . . ?
C116 C115 H115 122.4 . . ?
C114 C115 H115 122.4 . . ?
N111 C116 C115 127(3) . . ?
N111 C116 H116 116.7 . . ?
C115 C116 H116 116.7 . . ?
N121 C122 C123 120(3) . . ?
N121 C122 C136 110(3) . . ?
C123 C122 C136 130(3) . . ?
C124 C123 C122 121(3) . . ?
C124 C123 H123 119.5 . . ?
C122 C123 H123 119.5 . . ?
C125 C124 C123 120(3) . . ?
C125 C124 H124 119.8 . . ?
C123 C124 H124 119.8 . . ?
C126 C125 C124 122(4) . . ?
C126 C125 H125 118.9 . . ?
C124 C125 H125 118.9 . . ?
C125 C126 N121 123(3) . . ?
C125 C126 H126 118.5 . . ?
N121 C126 H126 118.5 . . ?
N131 C132 C133 121(2) . . ?
N131 C132 C142 115(2) . . ?
C133 C132 C142 124(3) . . ?
C132 C133 C134 120(2) . . ?
C132 C133 H133 120.0 . . ?
C134 C133 H133 120.0 . . ?
C133 C134 C135 117(2) . . ?
C133 C134 C151 122(2) . . ?
C135 C134 C151 120.4(19) . . ?
C134 C135 C136 117(2) . . ?
C134 C135 H135 121.4 . . ?
C136 C135 H135 121.4 . . ?
N131 C136 C135 123(2) . . ?
N131 C136 C122 117(3) . . ?
C135 C136 C122 120(3) . . ?
C143 C142 N141 124(3) . . ?
C143 C142 C132 128(3) . . ?
N141 C142 C132 108(3) . . ?
C144 C143 C142 118(3) . . ?
C144 C143 H143 120.9 . . ?
C142 C143 H143 120.9 . . ?
C145 C144 C143 122(4) . . ?
C145 C144 H144 118.8 . . ?
C143 C144 H144 118.8 . . ?
C146 C145 C144 122(4) . . ?
C146 C145 H145 119.1 . . ?
C144 C145 H145 119.1 . . ?
C145 C146 N141 127(4) . . ?
C145 C146 H146 116.3 . . ?
N141 C146 H146 116.4 . . ?
C156 C151 C152 116.8(19) . . ?
C156 C151 C134 122(2) . . ?
C152 C151 C134 121(2) . . ?
C153 C152 C151 122.5(19) . . ?
C153 C152 H152 118.8 . . ?
C151 C152 H152 118.8 . . ?
C152 C153 C154 117.6(19) . . ?
C152 C153 H153 121.2 . . ?
C154 C153 H153 121.2 . . ?
C155 C154 C153 118.4(18) . . ?
C155 C154 C157 123.7(18) . . ?
C153 C154 C157 117.9(18) . . ?
C154 C155 C156 122.4(19) . . ?
C154 C155 H155 118.8 . . ?
C156 C155 H155 118.8 . . ?
C151 C156 C155 122(2) . . ?
C151 C156 H156 119.1 . . ?
C155 C156 H156 119.1 . . ?
N162 C157 C154 110.1(16) . . ?
N162 C157 H15A 109.6 . . ?
C154 C157 H15A 109.7 . . ?
N162 C157 H15B 109.6 . . ?
C154 C157 H15B 109.6 . . ?
H15A C157 H15B 108.2 . . ?
N162 C163 C164 112(2) . . ?
N162 C163 H163 124.0 . . ?
C164 C163 H163 124.0 . . ?
C163 C164 C165 106(2) . . ?
C163 C164 H164 126.9 . . ?
C165 C164 H164 126.9 . . ?
C172 C165 N161 116.4(19) . . ?
C172 C165 C164 138(2) . . ?
N161 C165 C164 105.5(19) . . ?
N171 C172 C173 118(2) . . ?
N171 C172 C165 114.0(19) . . ?
C173 C172 C165 128(2) . . ?
C172 C173 C174 121(2) . . ?
C172 C173 H173 119.7 . . ?
C174 C173 H173 119.7 . . ?
C175 C174 C173 120(2) . . ?
C175 C174 H174 120.0 . . ?
C173 C174 H174 120.0 . . ?
C174 C175 C176 117(2) . . ?
C174 C175 H175 121.7 . . ?
C176 C175 H175 121.7 . . ?
N171 C176 C185 113(2) . . ?
N171 C176 C175 122(2) . . ?
C185 C176 C175 125(2) . . ?
N182 C183 C184 107(2) . . ?
N182 C183 H183 126.7 . . ?
C184 C183 H183 126.7 . . ?
C183 C184 C185 107(2) . . ?
C183 C184 H184 126.4 . . ?
C185 C184 H184 126.4 . . ?
N181 C185 C176 119.1(19) . . ?
N181 C185 C184 103(2) . . ?
C176 C185 C184 137(2) . . ?
C192 C191 N182 110.1(18) . . ?
C192 C191 H19A 109.6 . . ?
N182 C191 H19A 109.6 . . ?
C192 C191 H19B 109.6 . . ?
N182 C191 H19B 109.6 . . ?
H19A C191 H19B 108.1 . . ?
C197 C192 C193 120(2) . . ?
C197 C192 C191 122(2) . . ?
C193 C192 C191 117(2) . . ?
C194 C193 C192 121(2) . . ?
C194 C193 H193 119.7 . . ?
C192 C193 H193 119.7 . . ?
C195 C194 C193 120(2) . . ?
C195 C194 H194 119.8 . . ?
C193 C194 H194 119.8 . . ?
C194 C195 C196 121(2) . . ?
C194 C195 C214 122(2) . . ?
C196 C195 C214 118(2) . . ?
C195 C196 C197 118(2) . . ?
C195 C196 H196 121.0 . . ?
C197 C196 H196 121.0 . . ?
C192 C197 C196 120(2) . . ?
C192 C197 H197 120.2 . . ?
C196 C197 H197 120.2 . . ?
N201 C202 C203 125(2) . . ?
N201 C202 H202 117.6 . . ?
C203 C202 H202 117.6 . . ?
C204 C203 C202 120(2) . . ?
C204 C203 H203 119.8 . . ?
C202 C203 H203 119.8 . . ?
C203 C204 C205 118(2) . . ?
C203 C204 H204 120.8 . . ?
C205 C204 H204 120.8 . . ?
C206 C205 C204 115(2) . . ?
C206 C205 H205 122.5 . . ?
C204 C205 H205 122.5 . . ?
N201 C206 C205 124(2) . . ?
N201 C206 C216 115(2) . . ?
C205 C206 C216 121(2) . . ?
C213 C212 N211 119.6(19) . . ?
C213 C212 C222 127(2) . . ?
N211 C212 C222 113(2) . . ?
C212 C213 C214 122(2) . . ?
C212 C213 H213 118.8 . . ?
C214 C213 H213 118.8 . . ?
C213 C214 C215 116(2) . . ?
C213 C214 C195 122(2) . . ?
C215 C214 C195 122(2) . . ?
C216 C215 C214 122(2) . . ?
C216 C215 H215 119.2 . . ?
C214 C215 H215 119.2 . . ?
N211 C216 C215 119(2) . . ?
N211 C216 C206 113(2) . . ?
C215 C216 C206 129(2) . . ?
C223 C222 N221 119.8(18) . . ?
C223 C222 C212 127.0(19) . . ?
N221 C222 C212 113.2(19) . . ?
C224 C223 C222 122.0(19) . . ?
C224 C223 H223 119.0 . . ?
C222 C223 H223 119.0 . . ?
C223 C224 C225 118(2) . . ?
C223 C224 H224 121.2 . . ?
C225 C224 H224 121.2 . . ?
C226 C225 C224 119(2) . . ?
C226 C225 H225 120.5 . . ?
C224 C225 H225 120.5 . . ?
C225 C226 N221 124(2) . . ?
C225 C226 H226 118.1 . . ?
N221 C226 H226 118.1 . . ?
C302 C301 H30A 109.5 . . ?
C302 C301 H30B 109.5 . . ?
H30A C301 H30B 109.5 . . ?
C302 C301 H30C 109.5 . . ?
H30A C301 H30C 109.5 . . ?
H30B C301 H30C 109.5 . . ?
N303 C302 C301 161(5) . . ?
C305 C304 H30D 109.5 . . ?
C305 C304 H30E 109.5 . . ?
H30D C304 H30E 109.5 . . ?
C305 C304 H30F 109.5 . . ?
H30D C304 H30F 109.5 . . ?
H30E C304 H30F 109.5 . . ?
N306 C305 C304 169(3) . . ?
C308 C307 H30G 109.5 . . ?
C308 C307 H30H 109.5 . . ?
H30G C307 H30H 109.5 . . ?
C308 C307 H30I 109.5 . . ?
H30G C307 H30I 109.5 . . ?
H30H C307 H30I 109.5 . . ?
N309 C308 C307 179(4) . . ?
C311 C310 H30J 109.5 . . ?
C311 C310 H30K 109.5 . . ?
H30J C310 H30K 109.5 . . ?
C311 C310 H30L 109.5 . . ?
H30J C310 H30L 109.5 . . ?
H30K C310 H30L 109.5 . . ?
N312 C311 C310 176(5) . . ?
C314 C313 H30M 109.5 . . ?
C314 C313 H30N 109.5 . . ?
H30M C313 H30N 109.5 . . ?
C314 C313 H30O 109.5 . . ?
H30M C313 H30O 109.5 . . ?
H30N C313 H30O 109.5 . . ?
N315 C314 C313 176(3) . . ?
C16 N11 C12 113(2) . . ?
C16 N11 Cu3 130(2) . . ?
C12 N11 Cu3 117.2(18) . . ?
C26 N21 C22 123(2) . . ?
C26 N21 Cu3 119.2(17) . . ?
C22 N21 Cu3 117.7(17) . . ?
C32 N31 C36 117(2) . . ?
C32 N31 Cu3 124.1(16) . . ?
C36 N31 Cu3 118.4(18) . . ?
C55 N51 N52 108.2(18) . . ?
C55 N51 C47 131(2) . . ?
N52 N51 C47 118.2(16) . . ?
C53 N52 N51 102.9(16) . . ?
C53 N52 Ru1 118.0(14) . . ?
N51 N52 Ru1 139.0(13) . . ?
C66 N61 C62 125.1(19) . . ?
C66 N61 Ru1 119.4(15) . . ?
C62 N61 Ru1 115.4(15) . . ?
N72 N71 C75 108.4(17) . . ?
N72 N71 Ru1 138.6(14) . . ?
C75 N71 Ru1 113.0(15) . . ?
C73 N72 N71 110.1(18) . . ?
C73 N72 C81 126(2) . . ?
N71 N72 C81 123.3(17) . . ?
C96 N91 C92 120(3) . . ?
C96 N91 Cu1 126(3) . . ?
C92 N91 Cu1 114(2) . . ?
C102 N101 C106 120(2) . . ?
C102 N101 Cu1 118(2) . . ?
C106 N101 Cu1 122(2) . . ?
C116 N111 C112 117(3) . . ?
C116 N111 Cu1 131(2) . . ?
C112 N111 Cu1 112(2) . . ?
C122 N121 C126 113(3) . . ?
C122 N121 Cu2 115(2) . . ?
C126 N121 Cu2 133(2) . . ?
C136 N131 C132 122(2) . . ?
C136 N131 Cu2 119(2) . . ?
C132 N131 Cu2 119.1(19) . . ?
C142 N141 C146 106(3) . . ?
C142 N141 Cu2 116(2) . . ?
C146 N141 Cu2 138(3) . . ?
N162 N161 C165 107.3(16) . . ?
N162 N161 Ru1 139.5(13) . . ?
C165 N161 Ru1 113.1(13) . . ?
C163 N162 N161 109.1(17) . . ?
C163 N162 C157 126.2(19) . . ?
N161 N162 C157 123.3(17) . . ?
C176 N171 C172 121.8(18) . . ?
C176 N171 Ru1 119.0(16) . . ?
C172 N171 Ru1 119.2(14) . . ?
N182 N181 C185 107.2(18) . . ?
N182 N181 Ru1 141.3(14) . . ?
C185 N181 Ru1 111.3(16) . . ?
C183 N182 N181 115.4(19) . . ?
C183 N182 C191 124(2) . . ?
N181 N182 C191 120.6(17) . . ?
C202 N201 C206 117.0(18) . . ?
C202 N201 Cu4 129.7(17) . . ?
C206 N201 Cu4 113.2(14) . . ?
C216 N211 C212 122.0(18) . . ?
C216 N211 Cu4 119.0(15) . . ?
C212 N211 Cu4 118.9(15) . . ?
C226 N221 C222 117.6(17) . . ?
C226 N221 Cu4 128.5(14) . . ?
C222 N221 Cu4 113.8(15) . . ?
C302 N303 Cu2 157(5) . . ?
C305 N306 Cu3 163(2) . . ?
C308 N309 Cu3 169(2) . . ?
C311 N312 Cu1 165(4) . . ?
C314 N315 Cu4 171(2) . . ?
F2 B1 F1 109.5(5) . . ?
F2 B1 F4 108.9(5) . . ?
F1 B1 F4 109.6(5) . . ?
F2 B1 F3 109.9(5) . . ?
F1 B1 F3 109.4(5) . . ?
F4 B1 F3 109.5(5) . . ?
F5 B2 F8 109.7(5) . . ?
F5 B2 F6 109.6(5) . . ?
F8 B2 F6 109.0(5) . . ?
F5 B2 F7 109.4(5) . . ?
F8 B2 F7 109.4(5) . . ?
F6 B2 F7 109.6(5) . . ?
F84 B8 F83 109.9(5) . . ?
F84 B8 F81 109.2(6) . . ?
F83 B8 F81 109.3(6) . . ?
F84 B8 F82 108.7(5) . . ?
F83 B8 F82 110.3(5) . . ?
F81 B8 F82 109.3(6) . . ?
F84 B8 F81' 28.1(8) . . ?
F83 B8 F81' 128.8(10) . . ?
F81 B8 F81' 112.8(10) . . ?
F82 B8 F81' 81.7(9) . . ?
F91 B9 F93 125.9(4) . . ?
F91 B9 F92 114.1(3) . . ?
F93 B9 F92 105.8(3) . . ?
F91 B9 F94 108.6(3) . . ?
F93 B9 F94 97.3(3) . . ?
F92 B9 F94 101.1(3) . . ?
F26 F23 Sb2 79.9(9) . . ?
F26 F23 Sb2' 66.9(8) . . ?
Sb2 F23 Sb2' 13.6(3) . . ?
Sb2 F25 Sb2' 16.8(2) . . ?
F23 F26 Sb2' 69.3(9) . . ?
F45 F44 Sb4 70.0(12) . . ?
F44 F45 Sb4 70.3(12) . . ?
Sb6 F61 F66 58.7(13) . . ?
Sb6 F63 F65 60.2(9) . . ?
Sb6 F64 Sb6' 15.2(3) . . ?
Sb6 F65 F63 59.7(9) . . ?
Sb6 F66 F61 58.5(13) . . ?
Sb7 F71 Sb7 21.3(13) . 3_666 ?
Sb7 F72 Sb7 31.4(10) . 3_666 ?
F71' F73 Sb7 79.2(16) 3_666 . ?
F71' F73 Sb7 51.2(8) 3_666 3_666 ?
Sb7 F73 Sb7 32.9(6) . 3_666 ?
F84 F81' B8 53.9(16) . . ?
F81' F84 B8 98.0(19) . . ?
F63' F62' Sb6' 64.7(9) . . ?
F62' F63' Sb6' 64.7(9) . . ?
F73 F71' Sb7 88(3) 3_666 . ?
F73 F71' Sb7 56(2) 3_666 3_666 ?
Sb7 F71' Sb7 36.4(12) . 3_666 ?
Sb7 F72' Sb7 41.8(9) 3_666 . ?
F15 Sb1 F12 90.1(3) . . ?
F15 Sb1 F13 90.4(2) . . ?
F12 Sb1 F13 90.1(3) . . ?
F15 Sb1 F11 90.4(3) . . ?
F12 Sb1 F11 179.2(3) . . ?
F13 Sb1 F11 90.6(3) . . ?
F15 Sb1 F16 179.6(3) . . ?
F12 Sb1 F16 89.7(3) . . ?
F13 Sb1 F16 89.9(2) . . ?
F11 Sb1 F16 89.8(3) . . ?
F15 Sb1 F14 90.0(2) . . ?
F12 Sb1 F14 89.5(3) . . ?
F13 Sb1 F14 179.4(4) . . ?
F11 Sb1 F14 89.8(3) . . ?
F16 Sb1 F14 89.7(2) . . ?
F23 Sb2 F21 94.0(14) . . ?
F23 Sb2 F22 170.8(16) . . ?
F21 Sb2 F22 92.3(16) . . ?
F23 Sb2 F26' 75.9(14) . . ?
F21 Sb2 F26' 169.6(14) . . ?
F22 Sb2 F26' 97.5(16) . . ?
F23 Sb2 F24 85.7(12) . . ?
F21 Sb2 F24 86.1(12) . . ?
F22 Sb2 F24 88.1(14) . . ?
F26' Sb2 F24 90.8(12) . . ?
F23 Sb2 F25 89.3(12) . . ?
F21 Sb2 F25 95.8(12) . . ?
F22 Sb2 F25 96.7(14) . . ?
F26' Sb2 F25 86.4(11) . . ?
F24 Sb2 F25 174.8(10) . . ?
F36' Sb3 F33' 99.7(15) . . ?
F36' Sb3 F36 25.8(14) . . ?
F33' Sb3 F36 87.6(19) . . ?
F36' Sb3 F32 170.4(13) . . ?
F33' Sb3 F32 87.1(14) . . ?
F36 Sb3 F32 163.1(18) . . ?
F36' Sb3 F35' 78.3(16) . . ?
F33' Sb3 F35' 167(2) . . ?
F36 Sb3 F35' 95.4(19) . . ?
F32 Sb3 F35' 93.6(14) . . ?
F36' Sb3 F35 88(2) . . ?
F33' Sb3 F35 170(2) . . ?
F36 Sb3 F35 97(2) . . ?
F32 Sb3 F35 86.3(18) . . ?
F35' Sb3 F35 22.0(19) . . ?
F36' Sb3 F31 93.7(14) . . ?
F33' Sb3 F31 98.1(16) . . ?
F36 Sb3 F31 72.9(18) . . ?
F32 Sb3 F31 92.0(10) . . ?
F35' Sb3 F31 95.3(15) . . ?
F35 Sb3 F31 75(2) . . ?
F36' Sb3 F33 95(2) . . ?
F33' Sb3 F33 26.6(18) . . ?
F36 Sb3 F33 75(2) . . ?
F32 Sb3 F33 93.7(18) . . ?
F35' Sb3 F33 166(3) . . ?
F35 Sb3 F33 147(3) . . ?
F31 Sb3 F33 72(2) . . ?
F36' Sb3 F34' 85.9(17) . . ?
F33' Sb3 F34' 83(2) . . ?
F36 Sb3 F34' 107(2) . . ?
F32 Sb3 F34' 88.2(14) . . ?
F35' Sb3 F34' 83.7(15) . . ?
F35 Sb3 F34' 104(2) . . ?
F31 Sb3 F34' 179.0(16) . . ?
F33 Sb3 F34' 109(3) . . ?
F36' Sb3 F34 91(2) . . ?
F33' Sb3 F34 107(3) . . ?
F36 Sb3 F34 117(3) . . ?
F32 Sb3 F34 80.2(18) . . ?
F35' Sb3 F34 60(2) . . ?
F35 Sb3 F34 79(2) . . ?
F31 Sb3 F34 153(2) . . ?
F33 Sb3 F34 134(3) . . ?
F34' Sb3 F34 26.4(18) . . ?
F45 Sb4 F46 102(2) . . ?
F45 Sb4 F42 85(3) . . ?
F46 Sb4 F42 157(3) . . ?
F45 Sb4 F41 92(2) . . ?
F46 Sb4 F41 83.0(18) . . ?
F42 Sb4 F41 119(2) . . ?
F45 Sb4 F44 40(2) . . ?
F46 Sb4 F44 97(3) . . ?
F42 Sb4 F44 74(3) . . ?
F41 Sb4 F44 131(3) . . ?
F45 Sb4 F43 172(2) . . ?
F46 Sb4 F43 86(2) . . ?
F42 Sb4 F43 88(3) . . ?
F41 Sb4 F43 89(2) . . ?
F44 Sb4 F43 139(3) . . ?
F45 Sb4 F41' 117(2) . . ?
F46 Sb4 F41' 107.6(18) . . ?
F42 Sb4 F41' 89(2) . . ?
F41 Sb4 F41' 40.7(14) . . ?
F44 Sb4 F41' 150(3) . . ?
F43 Sb4 F41' 60(2) . . ?
F45 Sb4 F44' 67(3) . . ?
F46 Sb4 F44' 66(3) . . ?
F42 Sb4 F44' 97(3) . . ?
F41 Sb4 F44' 137(3) . . ?
F44 Sb4 F44' 36(3) . . ?
F43 Sb4 F44' 116(3) . . ?
F41' Sb4 F44' 174(3) . . ?
F45 Sb4 F43' 99(2) . . ?
F46 Sb4 F43' 108(2) . . ?
F42 Sb4 F43' 49(2) . . ?
F41 Sb4 F43' 162(2) . . ?
F44 Sb4 F43' 63(3) . . ?
F43 Sb4 F43' 78(2) . . ?
F41' Sb4 F43' 121.5(19) . . ?
F44' Sb4 F43' 60(2) . . ?
F45 Sb4 F45' 32.2(18) . . ?
F46 Sb4 F45' 94.1(19) . . ?
F42 Sb4 F45' 103(2) . . ?
F41 Sb4 F45' 60.0(19) . . ?
F44 Sb4 F45' 71(3) . . ?
F43 Sb4 F45' 149(2) . . ?
F41' Sb4 F45' 90.6(19) . . ?
F44' Sb4 F45' 92(3) . . ?
F43' Sb4 F45' 131(2) . . ?
F45 Sb4 F42' 71(2) . . ?
F46 Sb4 F42' 172(2) . . ?
F42 Sb4 F42' 29(2) . . ?
F41 Sb4 F42' 93(2) . . ?
F44 Sb4 F42' 80(3) . . ?
F43 Sb4 F42' 101(2) . . ?
F41' Sb4 F42' 73(2) . . ?
F44' Sb4 F42' 113(3) . . ?
F43' Sb4 F42' 78(2) . . ?
F45' Sb4 F42' 78(2) . . ?
F45 Sb4 F46' 102(2) . . ?
F46 Sb4 F46' 27.1(16) . . ?
F42 Sb4 F46' 171(2) . . ?
F41 Sb4 F46' 56.0(18) . . ?
F44 Sb4 F46' 115(3) . . ?
F43 Sb4 F46' 85(2) . . ?
F41' Sb4 F46' 83.9(18) . . ?
F44' Sb4 F46' 91(3) . . ?
F43' Sb4 F46' 133(2) . . ?
F45' Sb4 F46' 81(2) . . ?
F42' Sb4 F46' 149(2) . . ?
F54 Sb5 F55 92.5(8) . . ?
F54 Sb5 F56 90.0(3) . . ?
F55 Sb5 F56 92.4(8) . . ?
F54 Sb5 F51 87.7(8) . . ?
F55 Sb5 F51 179.8(4) . . ?
F56 Sb5 F51 87.7(8) . . ?
F54 Sb5 F53 89.9(3) . . ?
F55 Sb5 F53 92.3(8) . . ?
F56 Sb5 F53 175.3(15) . . ?
F51 Sb5 F53 87.6(8) . . ?
F54 Sb5 F52 175.2(15) . . ?
F55 Sb5 F52 92.3(8) . . ?
F56 Sb5 F52 89.9(3) . . ?
F51 Sb5 F52 87.5(8) . . ?
F53 Sb5 F52 89.8(3) . . ?
F64 Sb6 F63 125.0(17) . . ?
F64 Sb6 F61 91.0(18) . . ?
F63 Sb6 F61 97(2) . . ?
F64 Sb6 F62 96.9(19) . . ?
F63 Sb6 F62 109(2) . . ?
F61 Sb6 F62 140(3) . . ?
F64 Sb6 F66 82(2) . . ?
F63 Sb6 F66 148(3) . . ?
F61 Sb6 F66 63(3) . . ?
F62 Sb6 F66 80(3) . . ?
F64 Sb6 F65 174.8(15) . . ?
F63 Sb6 F65 60.1(18) . . ?
F61 Sb6 F65 89(2) . . ?
F62 Sb6 F65 80(2) . . ?
F66 Sb6 F65 94(3) . . ?
Sb7 Sb7 F72' 72.3(18) 3_666 3_666 ?
Sb7 Sb7 F73 96.4(14) 3_666 . ?
F72' Sb7 F73 74(2) 3_666 . ?
Sb7 Sb7 F72 101(2) 3_666 . ?
F72' Sb7 F72 167(3) 3_666 . ?
F73 Sb7 F72 96(2) . . ?
Sb7 Sb7 F71 127(3) 3_666 . ?
F72' Sb7 F71 98(3) 3_666 . ?
F73 Sb7 F71 132(3) . . ?
F72 Sb7 F71 95(3) . . ?
Sb7 Sb7 F71' 86(3) 3_666 . ?
F72' Sb7 F71' 85(3) 3_666 . ?
F73 Sb7 F71' 157(3) . . ?
F72 Sb7 F71' 106(3) . . ?
F71 Sb7 F71' 42(3) . . ?
Sb7 Sb7 F72' 66(2) 3_666 . ?
F72' Sb7 F72' 138.2(9) 3_666 . ?
F73 Sb7 F72' 110(2) . . ?
F72 Sb7 F72' 37(2) . . ?
F71 Sb7 F72' 107(3) . . ?
F71' Sb7 F72' 91(4) . . ?
Sb7 Sb7 F71' 58(2) 3_666 3_666 ?
F72' Sb7 F71' 84(3) 3_666 3_666 ?
F73 Sb7 F71' 44(2) . 3_666 ?
F72 Sb7 F71' 83(3) . 3_666 ?
F71 Sb7 F71' 175(3) . 3_666 ?
F71' Sb7 F71' 143.6(12) . 3_666 ?
F72' Sb7 F71' 75(3) . 3_666 ?
Sb7 Sb7 F73 50.8(10) 3_666 3_666 ?
F72' Sb7 F73 93(2) 3_666 3_666 ?
F73 Sb7 F73 147.1(6) . 3_666 ?
F72 Sb7 F73 91(2) . 3_666 ?
F71 Sb7 F73 79(3) . 3_666 ?
F71' Sb7 F73 41(3) . 3_666 ?
F72' Sb7 F73 60(2) . 3_666 ?
F71' Sb7 F73 105(2) 3_666 3_666 ?
Sb7 Sb7 F72 48.0(15) 3_666 3_666 ?
F72' Sb7 F72 26.3(18) 3_666 3_666 ?
F73 Sb7 F72 88.6(18) . 3_666 ?
F72 Sb7 F72 148.6(10) . 3_666 ?
F71 Sb7 F72 105(3) . 3_666 ?
F71' Sb7 F72 76(3) . 3_666 ?
F72' Sb7 F72 113(2) . 3_666 ?
F71' Sb7 F72 79(3) 3_666 3_666 ?
F73 Sb7 F72 69.8(16) 3_666 3_666 ?
Sb7 Sb7 F71 31(2) 3_666 3_666 ?
F72' Sb7 F71 76(3) 3_666 3_666 ?
F73 Sb7 F71 67(2) . 3_666 ?
F72 Sb7 F71 92(3) . 3_666 ?
F71 Sb7 F71 158.7(13) . 3_666 ?
F71' Sb7 F71 117(3) . 3_666 ?
F72' Sb7 F71 68(3) . 3_666 ?
F71' Sb7 F71 27(2) 3_666 3_666 ?
F73 Sb7 F71 80.3(19) 3_666 3_666 ?
F72 Sb7 F71 62(2) 3_666 3_666 ?
F25 Sb2' F24' 164.1(15) . . ?
F25 Sb2' F21' 99(4) . . ?
F24' Sb2' F21' 84(4) . . ?
F25 Sb2' F26 90.9(16) . . ?
F24' Sb2' F26 91(2) . . ?
F21' Sb2' F26 162(4) . . ?
F25 Sb2' F22' 103(3) . . ?
F24' Sb2' F22' 92(3) . . ?
F21' Sb2' F22' 60(4) . . ?
F26 Sb2' F22' 102(3) . . ?
F25 Sb2' F23 66.8(10) . . ?
F24' Sb2' F23 104.4(16) . . ?
F21' Sb2' F23 155(3) . . ?
F26 Sb2' F23 43.8(16) . . ?
F22' Sb2' F23 141(3) . . ?
F65' Sb6' F66' 97(2) . . ?
F65' Sb6' F62' 89.1(18) . . ?
F66' Sb6' F62' 173(2) . . ?
F65' Sb6' F63' 103.7(16) . . ?
F66' Sb6' F63' 131(2) . . ?
F62' Sb6' F63' 50.6(17) . . ?
F65' Sb6' F61' 105.4(16) . . ?
F66' Sb6' F61' 58(2) . . ?
F62' Sb6' F61' 124.2(19) . . ?
F63' Sb6' F61' 73.5(18) . . ?
F65' Sb6' F64 176.6(13) . . ?
F66' Sb6' F64 85(2) . . ?
F62' Sb6' F64 89.7(16) . . ?
F63' Sb6' F64 73.1(13) . . ?
F61' Sb6' F64 72.6(14) . . ?

loop_
_geom_bond_atom_site_label_1
_geom_bond_atom_site_label_2
_geom_bond_distance
_geom_bond_site_symmetry_2
_geom_bond_publ_flag
Ru1 N61 2.026(17) . ?
Ru1 N171 2.035(15) . ?
Ru1 N52 2.064(16) . ?
Ru1 N161 2.085(15) . ?
Ru1 N71 2.097(16) . ?
Ru1 N181 2.100(17) . ?
Cu1 N312 1.74(3) . ?
Cu1 N101 1.908(18) . ?
Cu1 N91 1.98(3) . ?
Cu1 N111 1.99(3) . ?
Cu2 N131 1.923(17) . ?
Cu2 N303 1.95(3) . ?
Cu2 N141 1.98(3) . ?
Cu2 N121 2.00(2) . ?
Cu2 O2 2.27(4) . ?
Cu3 N21 1.934(18) . ?
Cu3 N31 1.98(2) . ?
Cu3 N309 1.99(2) . ?
Cu3 N11 2.00(2) . ?
Cu3 N306 2.15(2) . ?
Cu4 N211 1.927(16) . ?
Cu4 N315 1.926(19) . ?
Cu4 N201 2.000(17) . ?
Cu4 N221 2.022(17) . ?
Cu4 O1 2.239(13) . ?
C12 C13 1.35(3) . ?
C12 N11 1.41(3) . ?
C12 C26 1.48(3) . ?
C13 C14 1.33(3) . ?
C13 H13 0.9500 . ?
C14 C15 1.29(4) . ?
C14 H14 0.9500 . ?
C15 C16 1.38(4) . ?
C15 H15 0.9500 . ?
C16 N11 1.41(3) . ?
C16 H16 0.9500 . ?
C22 N21 1.35(3) . ?
C22 C23 1.39(3) . ?
C22 C36 1.48(3) . ?
C23 C24 1.40(3) . ?
C23 H23 0.9500 . ?
C24 C25 1.40(3) . ?
C24 C41 1.50(3) . ?
C25 C26 1.37(3) . ?
C25 H25 0.9500 . ?
C26 N21 1.35(3) . ?
C32 N31 1.29(3) . ?
C32 C33 1.38(3) . ?
C32 H32 0.9500 . ?
C33 C34 1.42(4) . ?
C33 H33 0.9500 . ?
C34 C35 1.32(3) . ?
C34 H34 0.9500 . ?
C35 C36 1.37(3) . ?
C35 H35 0.9500 . ?
C36 N31 1.33(2) . ?
C41 C42 1.34(3) . ?
C41 C46 1.40(3) . ?
C42 C43 1.38(3) . ?
C42 H42 0.9500 . ?
C43 C44 1.45(3) . ?
C43 H43 0.9500 . ?
C44 C45 1.30(3) . ?
C44 C47 1.51(3) . ?
C45 C46 1.44(3) . ?
C45 H45 0.9500 . ?
C46 H46 0.9500 . ?
C47 N51 1.47(2) . ?
C47 H47A 0.9900 . ?
C47 H47B 0.9900 . ?
C53 N52 1.35(2) . ?
C53 C54 1.37(3) . ?
C53 C66 1.41(3) . ?
C54 C55 1.37(3) . ?
C54 H54 0.9500 . ?
C55 N51 1.35(3) . ?
C55 H55 0.9500 . ?
C62 C75 1.35(3) . ?
C62 N61 1.36(2) . ?
C62 C63 1.42(3) . ?
C63 C64 1.34(4) . ?
C63 H63 0.9500 . ?
C64 C65 1.44(4) . ?
C64 H64 0.9500 . ?
C65 C66 1.38(3) . ?
C65 H65 0.9500 . ?
C66 N61 1.30(3) . ?
C73 N72 1.30(3) . ?
C73 C74 1.36(3) . ?
C73 H73 0.9500 . ?
C74 C75 1.43(3) . ?
C74 H74 0.9500 . ?
C75 N71 1.35(2) . ?
C81 N72 1.47(3) . ?
C81 C82 1.60(3) . ?
C81 H81A 0.9900 . ?
C81 H81B 0.9900 . ?
C82 C87 1.41(3) . ?
C82 C83 1.41(3) . ?
C83 C84 1.42(3) . ?
C83 H83 0.9500 . ?
C84 C85 1.37(3) . ?
C84 H84 0.9500 . ?
C85 C104 1.39(3) . ?
C85 C86 1.41(3) . ?
C86 C87 1.38(3) . ?
C86 H86 0.9500 . ?
C87 H87 0.9500 . ?
C92 N91 1.31(4) . ?
C92 C93 1.45(4) . ?
C92 C102 1.55(4) . ?
C93 C94 1.38(4) . ?
C93 H93 0.9500 . ?
C94 C95 1.41(4) . ?
C94 H94 0.9500 . ?
C95 C96 1.46(5) . ?
C95 H95 0.9500 . ?
C96 N91 1.30(4) . ?
C96 H96 0.9500 . ?
C102 N101 1.30(3) . ?
C102 C103 1.44(4) . ?
C103 C104 1.43(3) . ?
C103 H103 0.9500 . ?
C104 C105 1.34(3) . ?
C105 C106 1.41(3) . ?
C105 H105 0.9500 . ?
C106 N101 1.31(3) . ?
C106 C112 1.52(4) . ?
C112 N111 1.40(4) . ?
C112 C113 1.50(4) . ?
C113 C114 1.42(4) . ?
C113 H113 0.9500 . ?
C114 C115 1.43(4) . ?
C114 H114 0.9500 . ?
C115 C116 1.40(4) . ?
C115 H115 0.9500 . ?
C116 N111 1.27(3) . ?
C116 H116 0.9500 . ?
C122 N121 1.39(3) . ?
C122 C123 1.38(4) . ?
C122 C136 1.47(4) . ?
C123 C124 1.33(4) . ?
C123 H123 0.9500 . ?
C124 C125 1.31(4) . ?
C124 H124 0.9500 . ?
C125 C126 1.27(4) . ?
C125 H125 0.9500 . ?
C126 N121 1.47(4) . ?
C126 H126 0.9500 . ?
C132 N131 1.31(3) . ?
C132 C133 1.38(3) . ?
C132 C142 1.53(4) . ?
C133 C134 1.39(3) . ?
C133 H133 0.9500 . ?
C134 C135 1.39(3) . ?
C134 C151 1.49(3) . ?
C135 C136 1.42(3) . ?
C135 H135 0.9500 . ?
C136 N131 1.25(3) . ?
C142 C143 1.45(4) . ?
C142 N141 1.44(3) . ?
C143 C144 1.31(3) . ?
C143 H143 0.9500 . ?
C144 C145 1.30(4) . ?
C144 H144 0.9500 . ?
C145 C146 1.29(5) . ?
C145 H145 0.9500 . ?
C146 N141 1.51(4) . ?
C146 H146 0.9500 . ?
C151 C156 1.35(3) . ?
C151 C152 1.41(3) . ?
C152 C153 1.36(3) . ?
C152 H152 0.9500 . ?
C153 C154 1.44(3) . ?
C153 H153 0.9500 . ?
C154 C155 1.35(2) . ?
C154 C157 1.56(3) . ?
C155 C156 1.36(3) . ?
C155 H155 0.9500 . ?
C156 H156 0.9500 . ?
C157 N162 1.39(2) . ?
C157 H15A 0.9900 . ?
C157 H15B 0.9900 . ?
C163 N162 1.32(3) . ?
C163 C164 1.34(3) . ?
C163 H163 0.9500 . ?
C164 C165 1.42(3) . ?
C164 H164 0.9500 . ?
C165 C172 1.40(3) . ?
C165 N161 1.42(2) . ?
C172 N171 1.34(2) . ?
C172 C173 1.36(3) . ?
C173 C174 1.41(3) . ?
C173 H173 0.9500 . ?
C174 C175 1.32(3) . ?
C174 H174 0.9500 . ?
C175 C176 1.43(3) . ?
C175 H175 0.9500 . ?
C176 N171 1.29(2) . ?
C176 C185 1.43(3) . ?
C183 N182 1.30(2) . ?
C183 C184 1.33(3) . ?
C183 H183 0.9500 . ?
C184 C185 1.53(3) . ?
C184 H184 0.9500 . ?
C185 N181 1.34(3) . ?
C191 C192 1.52(3) . ?
C191 N182 1.51(3) . ?
C191 H19A 0.9900 . ?
C191 H19B 0.9900 . ?
C192 C197 1.36(3) . ?
C192 C193 1.37(3) . ?
C193 C194 1.36(3) . ?
C193 H193 0.9500 . ?
C194 C195 1.35(3) . ?
C194 H194 0.9500 . ?
C195 C196 1.40(3) . ?
C195 C214 1.52(3) . ?
C196 C197 1.42(3) . ?
C196 H196 0.9500 . ?
C197 H197 0.9500 . ?
C202 N201 1.32(3) . ?
C202 C203 1.40(3) . ?
C202 H202 0.9500 . ?
C203 C204 1.35(3) . ?
C203 H203 0.9500 . ?
C204 C205 1.49(3) . ?
C204 H204 0.9500 . ?
C205 C206 1.42(3) . ?
C205 H205 0.9500 . ?
C206 N201 1.37(3) . ?
C206 C216 1.44(3) . ?
C212 C213 1.32(3) . ?
C212 N211 1.36(2) . ?
C212 C222 1.49(3) . ?
C213 C214 1.37(3) . ?
C213 H213 0.9500 . ?
C214 C215 1.41(3) . ?
C215 C216 1.35(3) . ?
C215 H215 0.9500 . ?
C216 N211 1.33(2) . ?
C222 C223 1.36(3) . ?
C222 N221 1.40(2) . ?
C223 C224 1.33(3) . ?
C223 H223 0.9500 . ?
C224 C225 1.45(3) . ?
C224 H224 0.9500 . ?
C225 C226 1.30(3) . ?
C225 H225 0.9500 . ?
C226 N221 1.35(2) . ?
C226 H226 0.9500 . ?
C301 C302 1.57(2) . ?
C301 H30A 0.9800 . ?
C301 H30B 0.9800 . ?
C301 H30C 0.9800 . ?
C302 N303 1.078(16) . ?
C304 C305 1.56(2) . ?
C304 H30D 0.9800 . ?
C304 H30E 0.9800 . ?
C304 H30F 0.9800 . ?
C305 N306 1.079(16) . ?
C307 C308 1.56(2) . ?
C307 H30G 0.9800 . ?
C307 H30H 0.9800 . ?
C307 H30I 0.9800 . ?
C308 N309 1.078(16) . ?
C310 C311 1.57(2) . ?
C310 H30J 0.9800 . ?
C310 H30K 0.9800 . ?
C310 H30L 0.9800 . ?
C311 N312 1.076(16) . ?
C313 C314 1.56(2) . ?
C313 H30M 0.9800 . ?
C313 H30N 0.9800 . ?
C313 H30O 0.9800 . ?
C314 N315 1.079(16) . ?
N51 N52 1.43(2) . ?
N71 N72 1.34(2) . ?
N161 N162 1.349(19) . ?
N181 N182 1.35(2) . ?
B1 F2 1.372(9) . ?
B1 F1 1.373(9) . ?
B1 F4 1.373(9) . ?
B1 F3 1.373(9) . ?
B2 F5 1.362(8) . ?
B2 F8 1.363(8) . ?
B2 F6 1.364(8) . ?
B2 F7 1.364(8) . ?
B8 F84 1.239(10) . ?
B8 F83 1.248(10) . ?
B8 F81 1.248(10) . ?
B8 F82 1.249(10) . ?
B8 F81' 1.52(2) . ?
B9 F91 1.416(4) . ?
B9 F93 1.435(5) . ?
B9 F92 1.439(5) . ?
B9 F94 1.445(5) . ?
F11 Sb1 1.873(7) . ?
F12 Sb1 1.871(7) . ?
F13 Sb1 1.871(6) . ?
F14 Sb1 1.881(6) . ?
F15 Sb1 1.867(6) . ?
F16 Sb1 1.877(6) . ?
F21 Sb2 1.728(11) . ?
F22 Sb2 1.731(12) . ?
F23 F26 1.65(6) . ?
F23 Sb2 1.697(11) . ?
F23 Sb2' 2.234(13) . ?
F24 Sb2 1.736(11) . ?
F25 Sb2 1.754(10) . ?
F25 Sb2' 2.173(13) . ?
F26 Sb2' 2.197(14) . ?
F31 Sb3 1.858(12) . ?
F32 Sb3 1.857(12) . ?
F33 Sb3 1.858(13) . ?
F34 Sb3 1.859(13) . ?
F35 Sb3 1.851(15) . ?
F36 Sb3 1.849(15) . ?
F41 Sb4 1.84(2) . ?
F42 Sb4 1.83(2) . ?
F43 Sb4 1.84(2) . ?
F44 F45 1.25(7) . ?
F44 Sb4 1.84(2) . ?
F45 Sb4 1.83(2) . ?
F46 Sb4 1.83(2) . ?
F51 Sb5 1.864(15) . ?
F52 Sb5 1.866(15) . ?
F53 Sb5 1.866(15) . ?
F54 Sb5 1.862(15) . ?
F55 Sb5 1.862(15) . ?
F56 Sb5 1.863(15) . ?
F61 Sb6 1.669(14) . ?
F61 F66 1.74(6) . ?
F62 Sb6 1.671(14) . ?
F63 Sb6 1.666(14) . ?
F63 F65 1.67(5) . ?
F64 Sb6 1.656(13) . ?
F64 Sb6' 2.097(13) . ?
F65 Sb6 1.674(14) . ?
F66 Sb6 1.671(14) . ?
F71 Sb7 1.627(19) . ?
F71 Sb7 2.49(4) 3_666 ?
F72 Sb7 1.626(19) . ?
F72 Sb7 2.15(4) 3_666 ?
F73 F71' 1.36(8) 3_666 ?
F73 Sb7 1.626(19) . ?
F73 Sb7 2.09(3) 3_666 ?
F81' F84 0.72(2) . ?
F21' Sb2' 2.198(14) . ?
F22' Sb2' 2.199(14) . ?
F24' Sb2' 2.194(14) . ?
F26' Sb2 1.735(11) . ?
F33' Sb3 1.854(12) . ?
F34' Sb3 1.858(12) . ?
F35' Sb3 1.851(15) . ?
F36' Sb3 1.848(15) . ?
F41' Sb4 1.87(2) . ?
F42' Sb4 1.88(2) . ?
F43' Sb4 1.88(2) . ?
F44' Sb4 1.88(2) . ?
F45' Sb4 1.88(2) . ?
F46' Sb4 1.88(2) . ?
F61' Sb6' 2.093(14) . ?
F62' F63' 1.79(5) . ?
F62' Sb6' 2.091(14) . ?
F63' Sb6' 2.092(14) . ?
F65' Sb6' 2.084(14) . ?
F66' Sb6' 2.090(14) . ?
F71' F73 1.36(8) 3_666 ?
F71' Sb7 1.627(19) . ?
F71' Sb7 1.92(6) 3_666 ?
F72' Sb7 1.56(4) 3_666 ?
F72' Sb7 1.629(19) . ?
Sb7 Sb7 1.139(13) 3_666 ?
Sb7 F72' 1.56(4) 3_666 ?
Sb7 F71' 1.92(6) 3_666 ?
Sb7 F73 2.09(3) 3_666 ?
Sb7 F72 2.15(4) 3_666 ?
Sb7 F71 2.49(4) 3_666 ?
